data_1511851
loop_
_publ_author_name
'Chouhan, Gagan'
'James, Keith'

_publ_section_title
;
 Efficient construction of proline-containing \b-turn mimetic cyclic
 tetrapeptides via CuAAC macrocyclization.
;
_journal_issue 6
_journal_name_full 'Organic letters'
_journal_page_first 1206
_journal_page_last 1209
_journal_paper_doi 10.1021/ol303572t
_journal_volume 15
_journal_year 2013
_chemical_absolute_configuration ad
_chemical_formula_moiety 'C32 H43 F3 N8 O5, C4 H10 O, 0.25(C H4 O)'
_chemical_formula_sum 'C36.25 H54 F3 N8 O6.25'
_chemical_formula_weight 758.87
_chemical_name_systematic
; 
 ? 
;
_space_group_IT_number 1
_symmetry_cell_setting triclinic
_symmetry_space_group_name_Hall 'P 1'
_symmetry_space_group_name_H-M 'P 1'
_atom_sites_solution_hydrogens geom
_atom_sites_solution_primary direct
_atom_sites_solution_secondary difmap
_audit_creation_method SHELXL-97
_cell_angle_alpha 97.7370(10)
_cell_angle_beta 99.2630(10)
_cell_angle_gamma 97.5440(10)
_cell_formula_units_Z 4
_cell_length_a 15.0672(3)
_cell_length_b 15.6539(4)
_cell_length_c 17.4818(4)
_cell_measurement_reflns_used 8828
_cell_measurement_temperature 100(2)
_cell_measurement_theta_max 69.59
_cell_measurement_theta_min 2.59
_cell_volume 3982.82(16)
_computing_cell_refinement 'Bruker SAINT'
_computing_data_collection 'Bruker APEX2'
_computing_data_reduction 'Bruker SAINT'
_computing_molecular_graphics 'Bruker SHELXTL'
_computing_publication_material 'Bruker SHELXTL'
_computing_structure_refinement 'SHELXL-97 (Sheldrick, 2008)'
_computing_structure_solution 'SHELXS-97 (Sheldrick, 2008)'
_diffrn_ambient_temperature 100(2)
_diffrn_measured_fraction_theta_full 0.928
_diffrn_measured_fraction_theta_max 0.895
_diffrn_measurement_device_type 'Bruker APEX-II CCD'
_diffrn_measurement_method '\f and \w scans'
_diffrn_radiation_monochromator graphite
_diffrn_radiation_source 'fine-focus sealed tube'
_diffrn_radiation_type CuK\a
_diffrn_radiation_wavelength 1.54178
_diffrn_reflns_av_R_equivalents 0.0427
_diffrn_reflns_av_sigmaI/netI 0.0631
_diffrn_reflns_limit_h_max 17
_diffrn_reflns_limit_h_min -17
_diffrn_reflns_limit_k_max 18
_diffrn_reflns_limit_k_min -18
_diffrn_reflns_limit_l_max 20
_diffrn_reflns_limit_l_min -19
_diffrn_reflns_number 42400
_diffrn_reflns_theta_full 68.00
_diffrn_reflns_theta_max 70.15
_diffrn_reflns_theta_min 2.59
_exptl_absorpt_coefficient_mu 0.811
_exptl_absorpt_correction_T_max 0.9380
_exptl_absorpt_correction_T_min 0.8230
_exptl_absorpt_correction_type multi-scan
_exptl_absorpt_process_details SADABS
_exptl_crystal_colour Colorless
_exptl_crystal_density_diffrn 1.266
_exptl_crystal_density_meas ?
_exptl_crystal_density_method 'not measured'
_exptl_crystal_description Block
_exptl_crystal_F_000 1618
_exptl_crystal_size_max 0.25
_exptl_crystal_size_mid 0.15
_exptl_crystal_size_min 0.08
_refine_diff_density_max 0.826
_refine_diff_density_min -0.543
_refine_diff_density_rms 0.079
_refine_ls_abs_structure_details 'Flack H D (1983), Acta Cryst. A39, 876-881'
_refine_ls_abs_structure_Flack 0.09(13)
_refine_ls_extinction_coef 'not measured'
_refine_ls_extinction_method none
_refine_ls_goodness_of_fit_ref 1.024
_refine_ls_hydrogen_treatment constr
_refine_ls_matrix_type full
_refine_ls_number_parameters 1952
_refine_ls_number_reflns 21137
_refine_ls_number_restraints 3
_refine_ls_restrained_S_all 1.023
_refine_ls_R_factor_all 0.0743
_refine_ls_R_factor_gt 0.0653
_refine_ls_shift/su_max 0.001
_refine_ls_shift/su_mean 0.000
_refine_ls_structure_factor_coef Fsqd
_refine_ls_weighting_details 'calc w=1/[\s^2^(Fo^2^)+(0.1396P)^2^+0.0000P] where P=(Fo^2^+2Fc^2^)/3'
_refine_ls_weighting_scheme calc
_refine_ls_wR_factor_gt 0.1746
_refine_ls_wR_factor_ref 0.1832
_reflns_number_gt 18416
_reflns_number_total 21137
_reflns_threshold_expression >2sigma(I)
_cod_data_source_file ol303572t_si_004.cif
_cod_data_source_block kjames02
_cod_depositor_comments
;
The following automatic conversions were performed:

'_symmetry_cell_setting' value 'Triclinic' changed to 'triclinic'
according to /home/saulius/struct/CIF-dictionaries/cif_core.dic
dictionary named 'cif_core.dic' version 2.4.2 from 2011-04-26.

Automatic conversion script
Id: cif_fix_values 1891 2012-01-12 08:04:46Z andrius 

The following automatic conversions were performed:

'_exptl_crystal_density_meas' value 'not measured' was changed to '?'
- the value is perceived as not measured.

Automatic conversion script
Id: cif_fix_values 3008 2015-01-20 13:52:24Z robertas 
;
_cod_original_sg_symbol_H-M P1
_cod_database_code 1511851

loop_
_symmetry_equiv_pos_as_xyz
'x, y, z'

loop_
_atom_site_label
_atom_site_type_symbol
_atom_site_fract_x
_atom_site_fract_y
_atom_site_fract_z
_atom_site_U_iso_or_equiv
_atom_site_adp_type
_atom_site_occupancy
_atom_site_symmetry_multiplicity
_atom_site_calc_flag
_atom_site_refinement_flags
_atom_site_disorder_assembly
_atom_site_disorder_group
F1 F 0.7534(4) 0.5569(3) 0.6671(3) 0.0844(13) Uani 1 1 d . . .
F2 F 0.8350(3) 0.4704(4) 0.7120(3) 0.0925(14) Uani 1 1 d . . .
F3 F 0.7221(4) 0.4222(3) 0.6201(2) 0.1010(19) Uani 1 1 d . . .
O1 O 0.3115(2) -0.08091(19) 0.66772(16) 0.0357(6) Uani 1 1 d . . .
O2 O 0.18505(19) 0.0665(2) 0.78122(18) 0.0379(6) Uani 1 1 d . . .
O3 O 0.38822(19) 0.39372(17) 0.92991(18) 0.0335(6) Uani 1 1 d . . .
O4 O 0.50654(17) 0.22639(17) 0.87666(16) 0.0293(5) Uani 1 1 d . . .
O5 O 0.82125(19) 0.22157(19) 0.95990(17) 0.0360(6) Uani 1 1 d . . .
N1 N 0.6050(2) -0.1486(2) 0.85145(19) 0.0294(6) Uani 1 1 d . . .
N2 N 0.5725(2) -0.1995(2) 0.8997(2) 0.0314(7) Uani 1 1 d . . .
N3 N 0.4839(2) -0.1989(2) 0.8905(2) 0.0325(7) Uani 1 1 d . . .
N4 N 0.3588(2) -0.0462(2) 0.79874(18) 0.0289(7) Uani 1 1 d . . .
H4 H 0.3720 -0.0042 0.8396 0.035 Uiso 1 1 calc R . .
N5 N 0.3323(2) 0.1259(2) 0.79304(19) 0.0285(6) Uani 1 1 d . . .
H5 H 0.3792 0.1633 0.8200 0.034 Uiso 1 1 calc R . .
N6 N 0.2909(2) 0.2681(2) 0.8884(2) 0.0299(7) Uani 1 1 d . . .
N7 N 0.5202(2) 0.3018(2) 0.99877(19) 0.0262(6) Uani 1 1 d . . .
N8 N 0.6836(2) 0.2226(2) 0.88534(19) 0.0273(6) Uani 1 1 d . . .
H8 H 0.6475 0.2051 0.8395 0.033 Uiso 1 1 calc R . .
C1 C 0.5378(3) -0.1154(2) 0.8103(2) 0.0282(7) Uani 1 1 d . . .
H1 H 0.5427 -0.0777 0.7723 0.034 Uiso 1 1 calc R . .
C2 C 0.4602(3) -0.1485(2) 0.8356(2) 0.0288(7) Uani 1 1 d . . .
C3 C 0.3643(3) -0.1348(3) 0.8115(2) 0.0327(8) Uani 1 1 d . . .
H3A H 0.3364 -0.1754 0.7626 0.039 Uiso 1 1 calc R . .
H3B H 0.3293 -0.1485 0.8529 0.039 Uiso 1 1 calc R . .
C4 C 0.3345(2) -0.0254(3) 0.7277(2) 0.0280(8) Uani 1 1 d . . .
C5 C 0.3402(3) 0.0703(3) 0.7213(2) 0.0302(8) Uani 1 1 d . . .
H5B H 0.3991 0.0906 0.7063 0.036 Uiso 1 1 calc R . .
H5C H 0.2911 0.0774 0.6786 0.036 Uiso 1 1 calc R . .
C6 C 0.2517(3) 0.1185(2) 0.8171(2) 0.0300(8) Uani 1 1 d . . .
C7 C 0.2498(2) 0.1786(2) 0.8936(2) 0.0286(7) Uani 1 1 d . . .
H7 H 0.2879 0.1581 0.9377 0.034 Uiso 1 1 calc R . .
C8 C 0.1523(3) 0.1755(3) 0.9107(3) 0.0390(9) Uani 1 1 d . . .
H8B H 0.1161 0.2031 0.8713 0.047 Uiso 1 1 calc R . .
H8C H 0.1237 0.1137 0.9050 0.047 Uiso 1 1 calc R . .
C9 C 0.1491(3) 0.2219(3) 0.9933(3) 0.0437(11) Uani 1 1 d . . .
H9 H 0.1910 0.2788 1.0035 0.052 Uiso 1 1 calc R . .
C10 C 0.0521(4) 0.2407(5) 0.9960(5) 0.0720(19) Uani 1 1 d . . .
H10G H 0.0320 0.2710 0.9523 0.108 Uiso 1 1 calc R . .
H10H H 0.0515 0.2775 1.0458 0.108 Uiso 1 1 calc R . .
H10I H 0.0109 0.1856 0.9914 0.108 Uiso 1 1 calc R . .
C11 C 0.1797(4) 0.1692(4) 1.0561(3) 0.0578(14) Uani 1 1 d . . .
H11F H 0.1375 0.1143 1.0488 0.087 Uiso 1 1 calc R . .
H11G H 0.1806 0.2025 1.1079 0.087 Uiso 1 1 calc R . .
H11H H 0.2410 0.1565 1.0523 0.087 Uiso 1 1 calc R . .
C12 C 0.2452(3) 0.3092(3) 0.8253(3) 0.0402(9) Uani 1 1 d . . .
H12F H 0.2048 0.3467 0.8465 0.060 Uiso 1 1 calc R . .
H12G H 0.2094 0.2639 0.7836 0.060 Uiso 1 1 calc R . .
H12H H 0.2910 0.3445 0.8039 0.060 Uiso 1 1 calc R . .
C13 C 0.3655(2) 0.3170(2) 0.9354(2) 0.0276(7) Uani 1 1 d . . .
C14 C 0.4219(2) 0.2764(3) 0.9980(2) 0.0301(8) Uani 1 1 d . . .
H14 H 0.4048 0.2115 0.9888 0.036 Uiso 1 1 calc R . .
C15 C 0.4108(3) 0.3158(4) 1.0817(3) 0.0441(10) Uani 1 1 d . . .
H15G H 0.3937 0.3748 1.0825 0.053 Uiso 1 1 calc R . .
H15H H 0.3640 0.2780 1.1009 0.053 Uiso 1 1 calc R . .
C16 C 0.5046(3) 0.3197(3) 1.1312(3) 0.0388(9) Uani 1 1 d . . .
H16G H 0.5138 0.2620 1.1455 0.047 Uiso 1 1 calc R . .
H16H H 0.5140 0.3631 1.1797 0.047 Uiso 1 1 calc R . .
C17 C 0.5682(3) 0.3480(2) 1.0755(2) 0.0289(7) Uani 1 1 d . . .
H17I H 0.5762 0.4120 1.0768 0.035 Uiso 1 1 calc R . .
H17J H 0.6287 0.3301 1.0894 0.035 Uiso 1 1 calc R . .
C18 C 0.5547(2) 0.2680(2) 0.9364(2) 0.0260(7) Uani 1 1 d . . .
C19 C 0.6589(2) 0.2853(2) 0.9444(2) 0.0268(7) Uani 1 1 d . . .
H19 H 0.6857 0.2726 0.9970 0.032 Uiso 1 1 calc R . .
C20 C 0.6970(3) 0.3811(3) 0.9401(2) 0.0304(8) Uani 1 1 d . . .
H20E H 0.6825 0.4193 0.9848 0.036 Uiso 1 1 calc R . .
H20F H 0.7642 0.3870 0.9469 0.036 Uiso 1 1 calc R . .
C21 C 0.6621(3) 0.4142(2) 0.8653(2) 0.0298(8) Uani 1 1 d . . .
C22 C 0.7186(3) 0.4284(2) 0.8111(2) 0.0313(8) Uani 1 1 d . . .
H22 H 0.7785 0.4145 0.8197 0.038 Uiso 1 1 calc R . .
C23 C 0.6877(3) 0.4631(3) 0.7443(3) 0.0395(10) Uani 1 1 d . . .
C24 C 0.6003(3) 0.4837(3) 0.7304(3) 0.0421(10) Uani 1 1 d . . .
H24 H 0.5797 0.5080 0.6850 0.051 Uiso 1 1 calc R . .
C25 C 0.5434(3) 0.4683(3) 0.7837(3) 0.0426(10) Uani 1 1 d . . .
H25 H 0.4832 0.4812 0.7742 0.051 Uiso 1 1 calc R . .
C26 C 0.5735(3) 0.4346(3) 0.8499(3) 0.0342(8) Uani 1 1 d . . .
H26 H 0.5337 0.4248 0.8859 0.041 Uiso 1 1 calc R . .
C27 C 0.7631(2) 0.1914(2) 0.9019(2) 0.0271(7) Uani 1 1 d . . .
C28 C 0.7748(2) 0.1122(2) 0.8447(2) 0.0275(7) Uani 1 1 d . . .
H28A H 0.8403 0.1106 0.8450 0.033 Uiso 1 1 calc R . .
H28B H 0.7453 0.1164 0.7908 0.033 Uiso 1 1 calc R . .
C29 C 0.7306(3) 0.0282(3) 0.8702(2) 0.0318(8) Uani 1 1 d . . .
H29C H 0.7598 0.0260 0.9247 0.038 Uiso 1 1 calc R . .
H29D H 0.6654 0.0314 0.8703 0.038 Uiso 1 1 calc R . .
C30 C 0.7381(3) -0.0557(3) 0.8180(3) 0.0330(8) Uani 1 1 d . . .
H30C H 0.8027 -0.0560 0.8136 0.040 Uiso 1 1 calc R . .
H30D H 0.7035 -0.0561 0.7647 0.040 Uiso 1 1 calc R . .
C31 C 0.7028(3) -0.1385(3) 0.8478(3) 0.0374(9) Uani 1 1 d . . .
H31C H 0.7143 -0.1896 0.8130 0.045 Uiso 1 1 calc R . .
H31D H 0.7377 -0.1382 0.9010 0.045 Uiso 1 1 calc R . .
C034 C 0.7480(4) 0.4777(3) 0.6849(3) 0.0483(11) Uani 1 1 d . . .
F1' F 1.0450(5) -0.0689(3) 0.8954(3) 0.128(3) Uani 1 1 d . . .
F2' F 0.9491(4) -0.0095(3) 0.9481(4) 0.1102(19) Uani 1 1 d . . .
F3' F 1.0477(3) -0.0562(3) 1.0169(3) 0.0982(16) Uani 1 1 d . . .
O1' O 0.41528(19) 0.04270(18) 0.95545(15) 0.0317(6) Uani 1 1 d . . .
O2' O 0.63928(19) 0.17770(17) 1.09161(17) 0.0325(6) Uani 1 1 d . . .
O3' O 0.91361(18) -0.02841(19) 1.15957(17) 0.0333(6) Uani 1 1 d . . .
O4' O 0.70961(19) -0.13551(17) 1.06652(17) 0.0323(6) Uani 1 1 d . . .
O5' O 0.6169(2) -0.43438(19) 1.0735(2) 0.0448(7) Uani 1 1 d . . .
N1' N 0.2984(2) -0.2283(2) 1.0611(2) 0.0322(7) Uani 1 1 d . . .
N2' N 0.2685(2) -0.2036(2) 1.1272(2) 0.0346(7) Uani 1 1 d . . .
N3' N 0.2921(2) -0.1185(2) 1.1461(2) 0.0331(7) Uani 1 1 d . . .
N4' N 0.4633(2) 0.0188(2) 1.07907(19) 0.0284(6) Uani 1 1 d . . .
H4' H 0.5105 0.0177 1.1157 0.034 Uiso 1 1 calc R . .
N5' N 0.6431(2) 0.0353(2) 1.05898(19) 0.0264(6) Uani 1 1 d . . .
H5' H 0.6668 -0.0111 1.0696 0.032 Uiso 1 1 calc R . .
N6' N 0.8225(2) 0.0750(2) 1.15615(19) 0.0284(6) Uani 1 1 d . . .
N7' N 0.7795(2) -0.1486(2) 1.18778(19) 0.0279(6) Uani 1 1 d . . .
N8' N 0.6530(2) -0.3080(2) 1.0288(2) 0.0301(7) Uani 1 1 d . . .
H8' H 0.6409 -0.2769 0.9912 0.036 Uiso 1 1 calc R . .
C1' C 0.3415(3) -0.1586(3) 1.0373(2) 0.0340(8) Uani 1 1 d . . .
H1' H 0.3693 -0.1581 0.9922 0.041 Uiso 1 1 calc R . .
C2' C 0.3367(3) -0.0885(3) 1.0916(2) 0.0304(8) Uani 1 1 d . . .
C02X C 0.9958(3) -0.0758(3) 0.9476(3) 0.0436(10) Uani 1 1 d . . .
C3' C 0.3720(3) 0.0062(3) 1.0973(2) 0.0337(8) Uani 1 1 d . . .
H3'A H 0.3308 0.0323 1.0603 0.040 Uiso 1 1 calc R . .
H3'B H 0.3732 0.0364 1.1511 0.040 Uiso 1 1 calc R . .
C4' C 0.4765(3) 0.0319(2) 1.0075(2) 0.0251(7) Uani 1 1 d . . .
C5' C 0.5720(2) 0.0297(2) 0.9914(2) 0.0268(7) Uani 1 1 d . . .
H5'A H 0.5716 -0.0252 0.9557 0.032 Uiso 1 1 calc R . .
H5'B H 0.5880 0.0785 0.9631 0.032 Uiso 1 1 calc R . .
C6' C 0.6722(2) 0.1135(2) 1.1056(2) 0.0255(7) Uani 1 1 d . . .
C7' C 0.7459(2) 0.1152(2) 1.1784(2) 0.0267(7) Uani 1 1 d . . .
H7' H 0.7181 0.0794 1.2142 0.032 Uiso 1 1 calc R . .
C8' C 0.7747(3) 0.2085(3) 1.2223(3) 0.0331(8) Uani 1 1 d . . .
H8'A H 0.7803 0.2487 1.1837 0.040 Uiso 1 1 calc R . .
H8'B H 0.8355 0.2129 1.2554 0.040 Uiso 1 1 calc R . .
C9' C 0.7082(3) 0.2378(3) 1.2745(2) 0.0347(8) Uani 1 1 d . . .
H9' H 0.6447 0.2170 1.2451 0.042 Uiso 1 1 calc R . .
C10' C 0.7230(4) 0.3373(3) 1.2915(3) 0.0481(11) Uani 1 1 d . . .
H10J H 0.7860 0.3589 1.3177 0.072 Uiso 1 1 calc R . .
H10K H 0.6814 0.3565 1.3255 0.072 Uiso 1 1 calc R . .
H10L H 0.7111 0.3603 1.2420 0.072 Uiso 1 1 calc R . .
C11' C 0.7198(3) 0.1986(3) 1.3499(3) 0.0458(10) Uani 1 1 d . . .
H11I H 0.7108 0.1348 1.3370 0.069 Uiso 1 1 calc R . .
H11J H 0.6748 0.2161 1.3811 0.069 Uiso 1 1 calc R . .
H11K H 0.7812 0.2196 1.3801 0.069 Uiso 1 1 calc R . .
C12' C 0.8826(3) 0.1248(3) 1.1134(3) 0.0358(9) Uani 1 1 d . . .
H12I H 0.9285 0.1667 1.1511 0.054 Uiso 1 1 calc R . .
H12J H 0.8463 0.1563 1.0784 0.054 Uiso 1 1 calc R . .
H12K H 0.9128 0.0846 1.0824 0.054 Uiso 1 1 calc R . .
C13' C 0.8447(2) -0.0016(2) 1.1741(2) 0.0268(7) Uani 1 1 d . . .
C14' C 0.7793(2) -0.0564(2) 1.2147(2) 0.0272(7) Uani 1 1 d . . .
H14' H 0.7164 -0.0419 1.2026 0.033 Uiso 1 1 calc R . .
C15' C 0.8118(3) -0.0454(3) 1.3036(3) 0.0370(9) Uani 1 1 d . . .
H15I H 0.7596 -0.0534 1.3313 0.044 Uiso 1 1 calc R . .
H15J H 0.8482 0.0129 1.3240 0.044 Uiso 1 1 calc R . .
C16' C 0.8702(3) -0.1177(3) 1.3132(3) 0.0396(9) Uani 1 1 d . . .
H16I H 0.9329 -0.0985 1.3052 0.048 Uiso 1 1 calc R . .
H16J H 0.8731 -0.1345 1.3660 0.048 Uiso 1 1 calc R . .
C17' C 0.8220(3) -0.1932(3) 1.2498(2) 0.0322(8) Uani 1 1 d . . .
H17K H 0.8658 -0.2290 1.2306 0.039 Uiso 1 1 calc R . .
H17L H 0.7755 -0.2310 1.2694 0.039 Uiso 1 1 calc R . .
C18' C 0.7411(2) -0.1815(2) 1.1133(2) 0.0265(7) Uani 1 1 d . . .
C19' C 0.7339(3) -0.2800(2) 1.0885(2) 0.0312(8) Uani 1 1 d . . .
H19' H 0.7246 -0.3086 1.1351 0.037 Uiso 1 1 calc R . .
C20' C 0.8200(3) -0.3076(2) 1.0611(3) 0.0333(8) Uani 1 1 d . . .
H20G H 0.8717 -0.2899 1.1056 0.040 Uiso 1 1 calc R . .
H20H H 0.8106 -0.3721 1.0486 0.040 Uiso 1 1 calc R . .
C21' C 0.8464(3) -0.2710(3) 0.9910(2) 0.0307(8) Uani 1 1 d . . .
C22' C 0.9021(3) -0.1905(3) 0.9997(3) 0.0336(8) Uani 1 1 d . . .
H22' H 0.9188 -0.1550 1.0499 0.040 Uiso 1 1 calc R . .
C23' C 0.9335(3) -0.1617(3) 0.9356(3) 0.0360(9) Uani 1 1 d . . .
C24' C 0.9071(3) -0.2121(3) 0.8612(3) 0.0382(9) Uani 1 1 d . . .
H24' H 0.9291 -0.1926 0.8176 0.046 Uiso 1 1 calc R . .
C25' C 0.8491(3) -0.2901(3) 0.8507(3) 0.0396(9) Uani 1 1 d . . .
H25' H 0.8292 -0.3234 0.7998 0.047 Uiso 1 1 calc R . .
C26' C 0.8199(3) -0.3200(3) 0.9160(3) 0.0374(9) Uani 1 1 d . . .
H26' H 0.7812 -0.3746 0.9090 0.045 Uiso 1 1 calc R . .
C27' C 0.5957(3) -0.3823(2) 1.0303(2) 0.0328(8) Uani 1 1 d . . .
C28' C 0.5029(3) -0.3915(2) 0.9803(2) 0.0332(8) Uani 1 1 d . . .
H28C H 0.4781 -0.4542 0.9630 0.040 Uiso 1 1 calc R . .
H28D H 0.5076 -0.3641 0.9330 0.040 Uiso 1 1 calc R . .
C29' C 0.4390(3) -0.3477(3) 1.0272(3) 0.0370(9) Uani 1 1 d . . .
H29E H 0.4665 -0.2863 1.0477 0.044 Uiso 1 1 calc R . .
H29F H 0.4317 -0.3778 1.0727 0.044 Uiso 1 1 calc R . .
C30' C 0.3452(3) -0.3502(3) 0.9768(3) 0.0383(9) Uani 1 1 d . . .
H30E H 0.3520 -0.3125 0.9363 0.046 Uiso 1 1 calc R . .
H30F H 0.3228 -0.4106 0.9494 0.046 Uiso 1 1 calc R . .
C31' C 0.2741(3) -0.3204(3) 1.0229(3) 0.0426(10) Uani 1 1 d . . .
H31E H 0.2148 -0.3279 0.9869 0.051 Uiso 1 1 calc R . .
H31F H 0.2670 -0.3578 1.0636 0.051 Uiso 1 1 calc R . .
F1A F -0.0397(7) 0.5224(4) 0.4855(5) 0.077(2) Uani 0.671(8) 1 d P A 1
F1AB F 0.0018(19) 0.5254(12) 0.4594(18) 0.117(8) Uani 0.329(8) 1 d P A 2
F1D F 0.0255(6) -0.4944(6) -0.1331(3) 0.154(3) Uani 1 1 d . . .
F2A F -0.1610(6) 0.4386(4) 0.4782(4) 0.0853(18) Uani 0.671(8) 1 d P A 1
F2AB F -0.0964(15) 0.4478(10) 0.5058(12) 0.0853(18) Uani 0.329(8) 1 d P A 2
F2D F 0.0268(3) -0.3744(4) -0.0675(4) 0.1029(16) Uani 1 1 d . . .
F3A F -0.0560(8) 0.4394(4) 0.5716(4) 0.091(3) Uani 0.671(8) 1 d P A 1
F3AB F 0.032(2) 0.4667(11) 0.5587(11) 0.145(12) Uani 0.329(8) 1 d P A 2
F3D F -0.0696(3) -0.4781(4) -0.0548(3) 0.0966(15) Uani 1 1 d . . .
O1A O 0.4400(2) -0.16572(19) 0.43051(16) 0.0345(6) Uani 1 1 d . . .
O1D O 0.55852(19) -0.02083(19) 0.22075(16) 0.0341(6) Uani 1 1 d . . .
O2A O 0.2433(2) -0.2835(2) 0.5150(2) 0.0462(8) Uani 1 1 d . . .
O2D O 0.6506(2) -0.2032(2) 0.3320(2) 0.0492(8) Uani 1 1 d . . .
O3A O -0.0587(2) -0.1110(2) 0.51268(19) 0.0422(7) Uani 1 1 d . . .
O3D O 0.3979(2) -0.5119(2) 0.2738(2) 0.0449(7) Uani 1 1 d . . .
O4A O 0.1399(2) 0.01117(18) 0.51551(18) 0.0371(6) Uani 1 1 d . . .
O4D O 0.31594(19) -0.33050(19) 0.26992(18) 0.0362(6) Uani 1 1 d . . .
O5A O 0.1902(2) 0.3005(3) 0.6186(2) 0.0586(10) Uani 1 1 d . . .
O5D O 0.0057(2) -0.2941(2) 0.2565(2) 0.0461(8) Uani 1 1 d . . .
N1A N 0.5473(2) 0.1551(2) 0.65725(19) 0.0282(6) Uani 1 1 d . . .
N1D N 0.2664(2) 0.0589(2) 0.33880(19) 0.0288(7) Uani 1 1 d . . .
N2A N 0.5836(2) 0.1214(2) 0.7194(2) 0.0325(7) Uani 1 1 d . . .
N2D N 0.3009(2) 0.1068(2) 0.4095(2) 0.0322(7) Uani 1 1 d . . .
N3A N 0.5716(2) 0.0364(2) 0.6987(2) 0.0321(7) Uani 1 1 d . . .
N3D N 0.3873(2) 0.0997(2) 0.42532(19) 0.0299(7) Uani 1 1 d . . .
N4A N 0.4089(2) -0.0984(2) 0.54381(19) 0.0297(7) Uani 1 1 d . . .
H4A H 0.3663 -0.0819 0.5690 0.036 Uiso 1 1 calc R . .
N4D N 0.5011(2) -0.0625(2) 0.32422(19) 0.0294(7) Uani 1 1 d . . .
H4D H 0.4815 -0.1070 0.3461 0.035 Uiso 1 1 calc R . .
N5A N 0.2213(2) -0.1510(2) 0.48911(19) 0.0288(6) Uani 1 1 d . . .
H5A H 0.1940 -0.1054 0.4987 0.035 Uiso 1 1 calc R . .
N5D N 0.5046(2) -0.2374(2) 0.2710(2) 0.0349(7) Uani 1 1 d . . .
H5D H 0.4509 -0.2685 0.2687 0.042 Uiso 1 1 calc R . .
N6A N 0.0501(2) -0.1925(2) 0.53593(19) 0.0323(7) Uani 1 1 d . . .
N6D N 0.5143(3) -0.4019(2) 0.3206(3) 0.0432(9) Uani 1 1 d . . .
N7A N 0.0507(2) 0.0333(2) 0.60661(19) 0.0301(7) Uani 1 1 d . . .
N7D N 0.2828(3) -0.4214(2) 0.3548(2) 0.0373(8) Uani 1 1 d . . .
N8A N 0.1756(2) 0.1898(2) 0.51837(19) 0.0288(6) Uani 1 1 d . . .
H8A H 0.1987 0.1669 0.4786 0.035 Uiso 1 1 calc R . .
N8D N 0.1455(2) -0.3015(2) 0.2297(2) 0.0331(7) Uani 1 1 d . . .
H8D H 0.1883 -0.2813 0.2050 0.040 Uiso 1 1 calc R . .
C1A C 0.5114(3) 0.0914(3) 0.5956(2) 0.0292(7) Uani 1 1 d . . .
H1A H 0.4817 0.0976 0.5449 0.035 Uiso 1 1 calc R . .
C1D C 0.3309(2) 0.0204(2) 0.3092(2) 0.0271(7) Uani 1 1 d . . .
H1D H 0.3242 -0.0167 0.2603 0.033 Uiso 1 1 calc R . .
C2A C 0.5277(2) 0.0153(2) 0.6228(2) 0.0277(7) Uani 1 1 d . . .
C2D C 0.4083(3) 0.0462(2) 0.3650(2) 0.0268(7) Uani 1 1 d . . .
C3A C 0.5038(3) -0.0781(3) 0.5836(2) 0.0339(8) Uani 1 1 d . . .
H3AA H 0.5438 -0.0895 0.5449 0.041 Uiso 1 1 calc R . .
H3AB H 0.5145 -0.1168 0.6234 0.041 Uiso 1 1 calc R . .
C3D C 0.5028(3) 0.0250(3) 0.3643(2) 0.0298(8) Uani 1 1 d . . .
H3DA H 0.5363 0.0674 0.3378 0.036 Uiso 1 1 calc R . .
H3DB H 0.5356 0.0309 0.4190 0.036 Uiso 1 1 calc R . .
C4A C 0.3844(3) -0.1414(2) 0.4701(2) 0.0281(7) Uani 1 1 d . . .
C4D C 0.5282(2) -0.0782(3) 0.2558(2) 0.0282(7) Uani 1 1 d . . .
C5A C 0.2848(3) -0.1517(3) 0.4343(2) 0.0317(8) Uani 1 1 d . . .
H5AA H 0.2761 -0.1041 0.4032 0.038 Uiso 1 1 calc R . .
H5AB H 0.2685 -0.2075 0.3974 0.038 Uiso 1 1 calc R . .
C5D C 0.5168(3) -0.1742(3) 0.2187(2) 0.0352(9) Uani 1 1 d . . .
H5DA H 0.4636 -0.1862 0.1753 0.042 Uiso 1 1 calc R . .
H5DB H 0.5712 -0.1832 0.1954 0.042 Uiso 1 1 calc R . .
C6A C 0.2052(3) -0.2206(2) 0.5245(2) 0.0305(8) Uani 1 1 d . . .
C6D C 0.5769(3) -0.2478(3) 0.3231(3) 0.0384(9) Uani 1 1 d . . .
C7A C 0.1339(3) -0.2145(3) 0.5790(2) 0.0321(8) Uani 1 1 d . . .
H7A H 0.1593 -0.1650 0.6227 0.039 Uiso 1 1 calc R . .
C7D C 0.5591(3) -0.3216(3) 0.3734(3) 0.0444(10) Uani 1 1 d . . .
H7D H 0.5152 -0.3037 0.4075 0.053 Uiso 1 1 calc R . .
C8A C 0.1158(3) -0.2966(3) 0.6162(3) 0.0383(9) Uani 1 1 d . . .
H8AA H 0.1748 -0.3146 0.6358 0.046 Uiso 1 1 calc R . .
H8AB H 0.0808 -0.3443 0.5752 0.046 Uiso 1 1 calc R . .
C8D C 0.6452(4) -0.3346(4) 0.4278(4) 0.0634(15) Uani 1 1 d . . .
H8DA H 0.6974 -0.3281 0.4000 0.076 Uiso 1 1 calc R . .
H8DB H 0.6371 -0.3947 0.4402 0.076 Uiso 1 1 calc R . .
C9A C 0.0627(3) -0.2846(3) 0.6848(3) 0.0396(9) Uani 1 1 d . . .
H9A H 0.0123 -0.2514 0.6688 0.048 Uiso 1 1 calc R . .
C9D C 0.6675(5) -0.2683(5) 0.5060(5) 0.078(2) Uani 1 1 d . . .
H9D H 0.6613 -0.2087 0.4932 0.094 Uiso 1 1 calc R . .
C10A C 0.0212(4) -0.3708(4) 0.7017(3) 0.0554(13) Uani 1 1 d . . .
H10D H -0.0167 -0.4046 0.6535 0.083 Uiso 1 1 calc R . .
H10E H -0.0165 -0.3611 0.7418 0.083 Uiso 1 1 calc R . .
H10F H 0.0695 -0.4030 0.7207 0.083 Uiso 1 1 calc R . .
C10D C 0.7677(6) -0.2676(9) 0.5460(6) 0.118(4) Uani 1 1 d . . .
H10M H 0.7827 -0.3268 0.5375 0.177 Uiso 1 1 calc R . .
H10N H 0.7748 -0.2472 0.6025 0.177 Uiso 1 1 calc R . .
H10O H 0.8087 -0.2284 0.5233 0.177 Uiso 1 1 calc R . .
C11A C 0.1247(3) -0.2310(3) 0.7584(3) 0.0467(11) Uani 1 1 d . . .
H11C H 0.1729 -0.2637 0.7770 0.070 Uiso 1 1 calc R . .
H11D H 0.0887 -0.2195 0.7996 0.070 Uiso 1 1 calc R . .
H11E H 0.1521 -0.1755 0.7458 0.070 Uiso 1 1 calc R . .
C11D C 0.6044(6) -0.2897(6) 0.5615(5) 0.084(2) Uani 1 1 d . . .
H11L H 0.5416 -0.2886 0.5366 0.127 Uiso 1 1 calc R . .
H11M H 0.6207 -0.2464 0.6096 0.127 Uiso 1 1 calc R . .
H11N H 0.6099 -0.3479 0.5747 0.127 Uiso 1 1 calc R . .
C12A C 0.0070(3) -0.2536(3) 0.4642(3) 0.0409(10) Uani 1 1 d . . .
H12C H -0.0531 -0.2812 0.4706 0.061 Uiso 1 1 calc R . .
H12D H 0.0452 -0.2986 0.4547 0.061 Uiso 1 1 calc R . .
H12E H 0.0002 -0.2219 0.4195 0.061 Uiso 1 1 calc R . .
C12D C 0.5630(4) -0.4355(3) 0.2604(4) 0.0567(14) Uani 1 1 d . . .
H12L H 0.5192 -0.4656 0.2140 0.085 Uiso 1 1 calc R . .
H12M H 0.6011 -0.4766 0.2807 0.085 Uiso 1 1 calc R . .
H12N H 0.6016 -0.3870 0.2461 0.085 Uiso 1 1 calc R . .
C13A C 0.0113(3) -0.1219(3) 0.5529(2) 0.0313(8) Uani 1 1 d . . .
C13D C 0.4315(3) -0.4463(3) 0.3213(3) 0.0370(9) Uani 1 1 d . . .
C14A C 0.0545(3) -0.0541(3) 0.6270(2) 0.0351(9) Uani 1 1 d . . .
H14G H 0.1188 -0.0616 0.6461 0.042 Uiso 1 1 calc R . .
C14D C 0.3790(3) -0.4167(3) 0.3875(3) 0.0393(9) Uani 1 1 d . . .
H14H H 0.4056 -0.3560 0.4141 0.047 Uiso 1 1 calc R . .
C15A C -0.0015(5) -0.0583(3) 0.6928(3) 0.0549(14) Uani 1 1 d . . .
H15E H -0.0440 -0.1141 0.6834 0.066 Uiso 1 1 calc R . .
H15F H 0.0390 -0.0531 0.7443 0.066 Uiso 1 1 calc R . .
C15D C 0.3798(4) -0.4796(3) 0.4470(3) 0.0475(11) Uani 1 1 d . . .
H15K H 0.4315 -0.4601 0.4913 0.057 Uiso 1 1 calc R . .
H15L H 0.3838 -0.5393 0.4222 0.057 Uiso 1 1 calc R . .
C16A C -0.0519(4) 0.0159(4) 0.6907(4) 0.0573(14) Uani 1 1 d . . .
H16E H -0.0582 0.0400 0.7445 0.069 Uiso 1 1 calc R . .
H16F H -0.1136 -0.0035 0.6588 0.069 Uiso 1 1 calc R . .
C16D C 0.2887(4) -0.4765(3) 0.4748(3) 0.0476(11) Uani 1 1 d . . .
H16K H 0.2689 -0.5304 0.4954 0.057 Uiso 1 1 calc R . .
H16L H 0.2925 -0.4254 0.5159 0.057 Uiso 1 1 calc R . .
C17A C -0.0005(3) 0.0844(3) 0.6554(2) 0.0345(8) Uani 1 1 d . . .
H17G H -0.0425 0.1148 0.6232 0.041 Uiso 1 1 calc R . .
H17H H 0.0408 0.1279 0.6964 0.041 Uiso 1 1 calc R . .
C17D C 0.2245(3) -0.4690(3) 0.4005(3) 0.0448(10) Uani 1 1 d . . .
H17M H 0.1967 -0.5274 0.3711 0.054 Uiso 1 1 calc R . .
H17N H 0.1754 -0.4361 0.4129 0.054 Uiso 1 1 calc R . .
C18A C 0.0963(3) 0.0590(3) 0.5521(2) 0.0292(8) Uani 1 1 d . . .
C18D C 0.2592(3) -0.3734(3) 0.2990(2) 0.0330(8) Uani 1 1 d . . .
C19A C 0.0881(3) 0.1494(3) 0.5312(2) 0.0308(8) Uani 1 1 d . A .
H19A H 0.0705 0.1859 0.5761 0.037 Uiso 1 1 calc R . .
C19D C 0.1576(3) -0.3752(3) 0.2707(3) 0.0343(8) Uani 1 1 d . . .
H19D H 0.1292 -0.3660 0.3185 0.041 Uiso 1 1 calc R . .
C20A C 0.0122(3) 0.1398(3) 0.4581(2) 0.0356(8) Uani 1 1 d . . .
H20A H -0.0465 0.1149 0.4709 0.043 Uiso 0.671(8) 1 calc PR A 1
H20B H 0.0261 0.0988 0.4150 0.043 Uiso 0.671(8) 1 calc PR A 1
H20C H 0.0215 0.0918 0.4186 0.043 Uiso 0.329(8) 1 calc PR A 2
H20D H -0.0471 0.1225 0.4736 0.043 Uiso 0.329(8) 1 calc PR A 2
C20D C 0.1096(3) -0.4636(3) 0.2221(3) 0.0421(10) Uani 1 1 d . . .
H20I H 0.1275 -0.5109 0.2506 0.051 Uiso 1 1 calc R . .
H20J H 0.0430 -0.4659 0.2181 0.051 Uiso 1 1 calc R . .
C21A C 0.0028(9) 0.2303(5) 0.4296(6) 0.0295(17) Uani 0.671(8) 1 d PG A 1
C22A C 0.0225(7) 0.2432(4) 0.3567(5) 0.0383(18) Uani 0.671(8) 1 d PG A 1
H22A H 0.0415 0.1978 0.3244 0.046 Uiso 0.671(8) 1 calc PR A 1
C23A C 0.0144(5) 0.3225(4) 0.3309(3) 0.036(2) Uani 0.671(8) 1 d PG A 1
H23A H 0.0278 0.3313 0.2810 0.043 Uiso 0.671(8) 1 calc PR A 1
C24A C -0.0135(5) 0.3889(4) 0.3781(4) 0.0384(18) Uani 0.671(8) 1 d PG A 1
H24A H -0.0191 0.4431 0.3604 0.046 Uiso 0.671(8) 1 calc PR A 1
C25A C -0.0332(6) 0.3760(5) 0.4510(4) 0.042(2) Uani 0.671(8) 1 d PG A 1
C26A C -0.0250(8) 0.2967(7) 0.4768(5) 0.041(2) Uani 0.671(8) 1 d PG A 1
H26A H -0.0385 0.2879 0.5267 0.049 Uiso 0.671(8) 1 calc PR A 1
C21B C 0.007(2) 0.2150(13) 0.4223(15) 0.0295(17) Uani 0.329(8) 1 d PG A 2
C22B C 0.0196(18) 0.2170(9) 0.3454(13) 0.0383(18) Uani 0.329(8) 1 d PG A 2
H22B H 0.0300 0.1659 0.3144 0.046 Uiso 0.329(8) 1 calc PR A 2
C23B C 0.0168(13) 0.2938(10) 0.3140(8) 0.036(2) Uani 0.329(8) 1 d PG A 2
H23B H 0.0252 0.2951 0.2614 0.043 Uiso 0.329(8) 1 calc PR A 2
C24B C 0.0016(12) 0.3686(9) 0.3594(10) 0.0384(18) Uani 0.329(8) 1 d PG A 2
H24B H -0.0003 0.4210 0.3379 0.046 Uiso 0.329(8) 1 calc PR A 2
C25B C -0.0107(15) 0.3666(13) 0.4363(10) 0.042(2) Uani 0.329(8) 1 d PG A 2
C26B C -0.008(2) 0.2898(17) 0.4677(11) 0.041(2) Uani 0.329(8) 1 d PG A 2
H26B H -0.0162 0.2885 0.5203 0.049 Uiso 0.329(8) 1 calc PR A 2
C21D C 0.1303(3) -0.4808(3) 0.1403(3) 0.0375(9) Uani 1 1 d . . .
C22D C 0.0698(3) -0.4636(3) 0.0779(3) 0.0422(10) Uani 1 1 d . . .
H22D H 0.0182 -0.4378 0.0875 0.051 Uiso 1 1 calc R . .
C23D C 0.0842(3) -0.4838(3) 0.0011(3) 0.0443(10) Uani 1 1 d . . .
C24D C 0.1590(4) -0.5199(3) -0.0142(3) 0.0475(11) Uani 1 1 d . . .
H24D H 0.1675 -0.5349 -0.0667 0.057 Uiso 1 1 calc R . .
C25D C 0.2221(3) -0.5341(3) 0.0485(3) 0.0481(11) Uani 1 1 d . . .
H25D H 0.2754 -0.5568 0.0386 0.058 Uiso 1 1 calc R . .
C26D C 0.2081(3) -0.5155(3) 0.1251(3) 0.0438(10) Uani 1 1 d . . .
H26D H 0.2512 -0.5263 0.1673 0.053 Uiso 1 1 calc R . .
C27A C -0.0633(13) 0.4424(10) 0.4974(9) 0.0853(18) Uani 0.671(8) 1 d P A 1
C27B C -0.021(2) 0.4475(18) 0.4905(17) 0.0853(18) Uani 0.329(8) 1 d P A 2
C27D C 0.0158(4) -0.4626(5) -0.0656(4) 0.0631(15) Uani 1 1 d . . .
C28A C 0.2222(3) 0.2620(3) 0.5667(3) 0.0337(8) Uani 1 1 d . . .
C28D C 0.0709(3) -0.2637(3) 0.2288(2) 0.0294(8) Uani 1 1 d . . .
C29A C 0.3180(3) 0.2897(2) 0.5546(2) 0.0332(8) Uani 1 1 d . . .
H29A H 0.3322 0.3542 0.5630 0.040 Uiso 1 1 calc R . .
H29B H 0.3237 0.2675 0.5001 0.040 Uiso 1 1 calc R . .
C29D C 0.0739(3) -0.1783(3) 0.1973(2) 0.0301(8) Uani 1 1 d . . .
H29G H 0.0113 -0.1662 0.1816 0.036 Uiso 1 1 calc R . .
H29H H 0.1034 -0.1818 0.1506 0.036 Uiso 1 1 calc R . .
C30A C 0.3850(3) 0.2533(3) 0.6125(3) 0.0347(8) Uani 1 1 d . . .
H30A H 0.3790 0.2760 0.6668 0.042 Uiso 1 1 calc R . .
H30B H 0.3693 0.1889 0.6045 0.042 Uiso 1 1 calc R . .
C30D C 0.1281(3) -0.1048(3) 0.2616(2) 0.0306(8) Uani 1 1 d . . .
H30G H 0.0996 -0.1042 0.3089 0.037 Uiso 1 1 calc R . .
H30H H 0.1908 -0.1173 0.2759 0.037 Uiso 1 1 calc R . .
C31A C 0.4830(3) 0.2778(3) 0.6026(2) 0.0336(8) Uani 1 1 d . . .
H31A H 0.4959 0.3419 0.6053 0.040 Uiso 1 1 calc R . .
H31B H 0.4893 0.2508 0.5496 0.040 Uiso 1 1 calc R . .
C31D C 0.1325(3) -0.0151(3) 0.2368(2) 0.0338(8) Uani 1 1 d . . .
H31G H 0.1707 -0.0125 0.1959 0.041 Uiso 1 1 calc R . .
H31H H 0.0704 -0.0073 0.2132 0.041 Uiso 1 1 calc R . .
C32A C 0.5542(3) 0.2506(3) 0.6630(2) 0.0335(8) Uani 1 1 d . . .
H32A H 0.6157 0.2751 0.6555 0.040 Uiso 1 1 calc R . .
H32B H 0.5469 0.2756 0.7163 0.040 Uiso 1 1 calc R . .
C32D C 0.1703(3) 0.0588(3) 0.3031(3) 0.0397(9) Uani 1 1 d . . .
H32C H 0.1655 0.1146 0.2833 0.048 Uiso 1 1 calc R . .
H32D H 0.1325 0.0556 0.3443 0.048 Uiso 1 1 calc R . .
O1S O 0.8283(3) 0.0149(3) 0.5020(3) 0.0610(10) Uani 1 1 d . . .
H1S H 0.8660 -0.0137 0.5232 0.092 Uiso 1 1 calc R . .
C1S C 0.7394(4) -0.0273(4) 0.5001(4) 0.0652(15) Uani 1 1 d . . .
H1SA H 0.7304 -0.0856 0.4689 0.098 Uiso 1 1 calc R . .
H1SB H 0.6954 0.0068 0.4765 0.098 Uiso 1 1 calc R . .
H1SC H 0.7306 -0.0324 0.5538 0.098 Uiso 1 1 calc R . .
O2S O 0.8755(2) 0.4791(2) 1.21328(19) 0.0413(7) Uani 1 1 d . . .
C2S C 0.8471(4) 0.5816(3) 1.3156(3) 0.0487(11) Uani 1 1 d . . .
H2SA H 0.8147 0.6309 1.3268 0.073 Uiso 1 1 calc R . .
H2SB H 0.9129 0.6013 1.3314 0.073 Uiso 1 1 calc R . .
H2SC H 0.8283 0.5355 1.3451 0.073 Uiso 1 1 calc R . .
C3S C 0.8251(3) 0.5469(3) 1.2297(3) 0.0469(11) Uani 1 1 d . . .
H3SA H 0.7591 0.5245 1.2140 0.056 Uiso 1 1 calc R . .
H3SB H 0.8403 0.5942 1.1995 0.056 Uiso 1 1 calc R . .
C4S C 0.8514(3) 0.4365(3) 1.1338(3) 0.0442(10) Uani 1 1 d . . .
H4SA H 0.8587 0.4801 1.0983 0.053 Uiso 1 1 calc R . .
H4SB H 0.7868 0.4089 1.1230 0.053 Uiso 1 1 calc R . .
C5S C 0.9095(3) 0.3690(3) 1.1182(3) 0.0442(10) Uani 1 1 d . . .
H5SA H 0.8869 0.3357 1.0655 0.066 Uiso 1 1 calc R . .
H5SB H 0.9075 0.3296 1.1571 0.066 Uiso 1 1 calc R . .
H5SC H 0.9723 0.3972 1.1216 0.066 Uiso 1 1 calc R . .
O3S O 0.8835(3) 0.2576(3) 0.6513(2) 0.0553(9) Uani 1 1 d . . .
C6S C 1.0146(5) 0.3374(6) 0.7354(5) 0.078(2) Uani 1 1 d . . .
H6SA H 1.0527 0.3081 0.7032 0.117 Uiso 1 1 calc R . .
H6SB H 1.0466 0.3513 0.7901 0.117 Uiso 1 1 calc R . .
H6SC H 1.0024 0.3913 0.7161 0.117 Uiso 1 1 calc R . .
C7S C 0.9265(4) 0.2783(4) 0.7308(3) 0.0611(14) Uani 1 1 d . . .
H7SA H 0.9380 0.2244 0.7518 0.073 Uiso 1 1 calc R . .
H7SB H 0.8869 0.3079 0.7622 0.073 Uiso 1 1 calc R . .
C8S C 0.7961(4) 0.2094(4) 0.6411(4) 0.0574(13) Uani 1 1 d . . .
H8SA H 0.7605 0.2386 0.6767 0.069 Uiso 1 1 calc R . .
H8SB H 0.8006 0.1504 0.6544 0.069 Uiso 1 1 calc R . .
C9S C 0.7494(4) 0.2021(4) 0.5580(4) 0.0609(14) Uani 1 1 d . . .
H9SA H 0.7894 0.1820 0.5227 0.091 Uiso 1 1 calc R . .
H9SB H 0.7351 0.2593 0.5479 0.091 Uiso 1 1 calc R . .
H9SC H 0.6929 0.1602 0.5488 0.091 Uiso 1 1 calc R . .
O4S O 0.4145(3) 0.3203(3) 1.3719(3) 0.0651(10) Uani 1 1 d . . .
C10S C 0.5648(5) 0.3812(5) 1.4378(4) 0.0686(16) Uani 1 1 d . . .
H10A H 0.5651 0.4360 1.4165 0.103 Uiso 1 1 calc R . .
H10B H 0.6271 0.3685 1.4489 0.103 Uiso 1 1 calc R . .
H10C H 0.5399 0.3867 1.4864 0.103 Uiso 1 1 calc R . .
C11S C 0.5061(5) 0.3074(5) 1.3783(4) 0.0705(17) Uani 1 1 d . . .
H11A H 0.5252 0.3070 1.3267 0.085 Uiso 1 1 calc R . .
H11B H 0.5133 0.2507 1.3956 0.085 Uiso 1 1 calc R . .
C12S C 0.3585(5) 0.2768(4) 1.3008(4) 0.0643(16) Uani 1 1 d . . .
H12A H 0.3579 0.2130 1.2966 0.077 Uiso 1 1 calc R . .
H12B H 0.3823 0.2966 1.2555 0.077 Uiso 1 1 calc R . .
C13S C 0.2647(5) 0.2971(4) 1.3003(5) 0.0772(19) Uani 1 1 d . . .
H13A H 0.2219 0.2558 1.2596 0.116 Uiso 1 1 calc R . .
H13B H 0.2625 0.3567 1.2893 0.116 Uiso 1 1 calc R . .
H13C H 0.2480 0.2924 1.3516 0.116 Uiso 1 1 calc R . .
O5S O 0.3594(4) 0.5464(3) 0.6906(3) 0.0718(9) Uani 1 1 d . . .
C14B C 0.2315(19) 0.5123(15) 0.7140(16) 0.0718(9) Uani 0.306(8) 1 d P B 2
H14A H 0.2052 0.5356 0.6677 0.108 Uiso 0.306(8) 1 calc PR B 2
H14B H 0.2604 0.5608 0.7559 0.108 Uiso 0.306(8) 1 calc PR B 2
H14C H 0.1833 0.4764 0.7322 0.108 Uiso 0.306(8) 1 calc PR B 2
C14S C 0.2450(8) 0.5249(6) 0.7757(6) 0.0718(9) Uani 0.694(8) 1 d P B 1
H14D H 0.1789 0.5113 0.7715 0.108 Uiso 0.694(8) 1 calc PR B 1
H14E H 0.2657 0.5862 0.7993 0.108 Uiso 0.694(8) 1 calc PR B 1
H14F H 0.2748 0.4873 0.8088 0.108 Uiso 0.694(8) 1 calc PR B 1
C15B C 0.2984(17) 0.4600(15) 0.6941(15) 0.0718(9) Uani 0.306(8) 1 d P B 2
H15A H 0.2796 0.4207 0.6431 0.086 Uiso 0.306(8) 1 calc PR B 2
H15B H 0.3227 0.4284 0.7363 0.086 Uiso 0.306(8) 1 calc PR B 2
C15S C 0.2698(8) 0.5092(7) 0.6931(7) 0.0718(9) Uani 0.694(8) 1 d P B 1
H15C H 0.2620 0.4456 0.6749 0.086 Uiso 0.694(8) 1 calc PR B 1
H15D H 0.2269 0.5340 0.6563 0.086 Uiso 0.694(8) 1 calc PR B 1
C16B C 0.4303(17) 0.5714(14) 0.6494(15) 0.0718(9) Uani 0.306(8) 1 d P B 2
H16A H 0.4894 0.5531 0.6684 0.086 Uiso 0.306(8) 1 calc PR B 2
H16B H 0.4132 0.5588 0.5915 0.086 Uiso 0.306(8) 1 calc PR B 2
C16S C 0.3713(9) 0.6387(6) 0.6994(7) 0.0718(9) Uani 0.694(8) 1 d P B 1
H16C H 0.3629 0.6637 0.7523 0.086 Uiso 0.694(8) 1 calc PR B 1
H16D H 0.3264 0.6577 0.6598 0.086 Uiso 0.694(8) 1 calc PR B 1
C17B C 0.420(2) 0.6547(16) 0.6831(16) 0.0718(9) Uani 0.306(8) 1 d P B 2
H17A H 0.3676 0.6506 0.7095 0.108 Uiso 0.306(8) 1 calc PR B 2
H17B H 0.4111 0.6912 0.6421 0.108 Uiso 0.306(8) 1 calc PR B 2
H17C H 0.4753 0.6807 0.7215 0.108 Uiso 0.306(8) 1 calc PR B 2
C17S C 0.4645(9) 0.6679(7) 0.6881(7) 0.0718(9) Uani 0.694(8) 1 d P B 1
H17D H 0.4754 0.6346 0.6398 0.108 Uiso 0.694(8) 1 calc PR B 1
H17E H 0.5081 0.6583 0.7329 0.108 Uiso 0.694(8) 1 calc PR B 1
H17F H 0.4720 0.7302 0.6841 0.108 Uiso 0.694(8) 1 calc PR B 1

loop_
_atom_site_aniso_label
_atom_site_aniso_U_11
_atom_site_aniso_U_22
_atom_site_aniso_U_33
_atom_site_aniso_U_23
_atom_site_aniso_U_13
_atom_site_aniso_U_12
F1 0.121(3) 0.065(2) 0.089(3) 0.038(2) 0.061(3) 0.014(2)
F2 0.064(2) 0.151(4) 0.084(3) 0.062(3) 0.039(2) 0.017(2)
F3 0.126(4) 0.096(3) 0.065(2) -0.030(2) 0.058(3) -0.046(3)
O1 0.0384(15) 0.0436(15) 0.0211(14) -0.0008(11) 0.0051(11) -0.0019(12)
O2 0.0286(14) 0.0432(15) 0.0370(16) -0.0023(12) 0.0033(11) -0.0001(12)
O3 0.0291(13) 0.0289(13) 0.0428(16) 0.0069(11) 0.0064(11) 0.0048(10)
O4 0.0239(12) 0.0301(12) 0.0309(14) 0.0022(11) 0.0007(10) 0.0016(10)
O5 0.0267(13) 0.0437(15) 0.0356(16) 0.0019(12) 0.0021(11) 0.0075(11)
N1 0.0267(16) 0.0297(15) 0.0310(17) 0.0041(12) 0.0035(12) 0.0045(12)
N2 0.0305(16) 0.0312(16) 0.0333(18) 0.0104(13) 0.0039(13) 0.0044(13)
N3 0.0321(16) 0.0346(16) 0.0315(18) 0.0107(13) 0.0049(13) 0.0031(13)
N4 0.0270(15) 0.0352(16) 0.0221(17) 0.0011(12) 0.0005(11) 0.0041(12)
N5 0.0251(15) 0.0337(16) 0.0247(16) 0.0016(12) 0.0023(11) 0.0028(12)
N6 0.0235(15) 0.0332(16) 0.0333(18) 0.0066(13) 0.0037(12) 0.0060(12)
N7 0.0227(15) 0.0286(14) 0.0286(17) 0.0081(12) 0.0047(12) 0.0053(11)
N8 0.0272(15) 0.0295(15) 0.0248(16) 0.0046(12) 0.0026(11) 0.0053(12)
C1 0.0304(18) 0.0282(17) 0.0260(19) 0.0046(14) 0.0044(14) 0.0055(14)
C2 0.0331(19) 0.0265(17) 0.0240(19) 0.0026(14) 0.0010(14) 0.0015(14)
C3 0.0296(19) 0.0362(19) 0.030(2) 0.0064(15) 0.0016(14) 0.0000(15)
C4 0.0230(16) 0.0392(19) 0.0222(19) 0.0019(15) 0.0076(13) 0.0056(14)
C5 0.0320(19) 0.040(2) 0.0191(18) 0.0056(15) 0.0037(13) 0.0066(15)
C6 0.0256(18) 0.0306(18) 0.034(2) 0.0075(15) 0.0036(15) 0.0063(14)
C7 0.0237(17) 0.0292(17) 0.032(2) 0.0013(15) 0.0066(14) 0.0032(14)
C8 0.027(2) 0.037(2) 0.052(3) 0.0003(18) 0.0118(17) 0.0019(16)
C9 0.036(2) 0.037(2) 0.056(3) -0.0044(19) 0.020(2) -0.0030(17)
C10 0.055(3) 0.071(4) 0.094(5) -0.005(3) 0.043(3) 0.006(3)
C11 0.073(4) 0.053(3) 0.048(3) 0.000(2) 0.030(3) -0.004(2)
C12 0.036(2) 0.043(2) 0.039(2) 0.0076(18) -0.0037(17) 0.0086(17)
C13 0.0226(16) 0.0310(18) 0.031(2) 0.0073(15) 0.0078(14) 0.0047(14)
C14 0.0214(17) 0.0353(19) 0.035(2) 0.0114(16) 0.0040(14) 0.0041(14)
C15 0.035(2) 0.065(3) 0.036(2) 0.012(2) 0.0121(17) 0.012(2)
C16 0.037(2) 0.047(2) 0.034(2) 0.0083(17) 0.0078(17) 0.0069(17)
C17 0.0326(19) 0.0259(16) 0.0286(19) 0.0032(14) 0.0063(15) 0.0060(14)
C18 0.0239(17) 0.0224(15) 0.032(2) 0.0076(14) 0.0040(14) 0.0040(13)
C19 0.0244(17) 0.0308(18) 0.0247(19) 0.0060(14) 0.0022(13) 0.0039(14)
C20 0.0274(17) 0.0339(19) 0.0274(19) 0.0047(15) 0.0024(14) -0.0008(14)
C21 0.0341(19) 0.0224(16) 0.032(2) 0.0044(14) 0.0052(15) 0.0009(14)
C22 0.0319(19) 0.0242(17) 0.036(2) 0.0034(15) 0.0065(15) 0.0000(14)
C23 0.054(3) 0.0268(18) 0.040(2) 0.0051(16) 0.0164(19) 0.0029(17)
C24 0.054(3) 0.032(2) 0.040(2) 0.0117(17) 0.0033(19) 0.0065(18)
C25 0.043(2) 0.036(2) 0.051(3) 0.0090(19) 0.0079(19) 0.0144(18)
C26 0.036(2) 0.0322(18) 0.036(2) 0.0083(16) 0.0098(16) 0.0060(15)
C27 0.0233(16) 0.0353(18) 0.0237(18) 0.0088(14) 0.0060(13) 0.0016(14)
C28 0.0214(16) 0.0360(19) 0.0278(19) 0.0078(15) 0.0085(13) 0.0063(14)
C29 0.0312(19) 0.038(2) 0.028(2) 0.0105(16) 0.0090(15) 0.0041(15)
C30 0.0270(18) 0.037(2) 0.037(2) 0.0079(16) 0.0082(15) 0.0078(15)
C31 0.028(2) 0.042(2) 0.046(2) 0.0101(18) 0.0085(16) 0.0113(16)
C034 0.062(3) 0.039(2) 0.045(3) 0.012(2) 0.018(2) -0.002(2)
F1' 0.189(6) 0.081(3) 0.107(4) -0.022(3) 0.105(4) -0.061(3)
F2' 0.084(3) 0.0421(19) 0.189(6) -0.002(2) 0.003(3) 0.0012(19)
F3' 0.095(3) 0.102(3) 0.075(3) 0.034(2) -0.015(2) -0.050(3)
O1' 0.0324(13) 0.0399(14) 0.0221(13) 0.0052(11) 0.0015(10) 0.0073(11)
O2' 0.0349(14) 0.0300(13) 0.0328(15) 0.0083(11) 0.0022(11) 0.0070(11)
O3' 0.0242(13) 0.0417(15) 0.0363(15) 0.0116(12) 0.0059(11) 0.0072(11)
O4' 0.0349(14) 0.0272(13) 0.0350(15) 0.0106(11) 0.0020(11) 0.0053(10)
O5' 0.0511(18) 0.0280(14) 0.055(2) 0.0166(13) 0.0052(14) -0.0005(13)
N1' 0.0288(16) 0.0327(16) 0.0337(18) -0.0009(13) 0.0114(13) -0.0004(13)
N2' 0.0334(17) 0.0361(17) 0.0349(18) 0.0017(14) 0.0148(14) 0.0009(13)
N3' 0.0345(17) 0.0371(17) 0.0285(17) 0.0029(14) 0.0133(13) 0.0014(14)
N4' 0.0262(15) 0.0351(16) 0.0240(16) 0.0085(12) 0.0043(12) 0.0018(12)
N5' 0.0291(15) 0.0250(14) 0.0251(16) 0.0066(12) 0.0032(12) 0.0041(12)
N6' 0.0260(15) 0.0314(15) 0.0280(16) 0.0071(12) 0.0037(12) 0.0034(12)
N7' 0.0259(15) 0.0310(15) 0.0310(17) 0.0120(13) 0.0082(12) 0.0091(12)
N8' 0.0312(16) 0.0279(15) 0.0325(18) 0.0116(13) 0.0051(13) 0.0033(12)
C1' 0.0332(19) 0.041(2) 0.027(2) 0.0004(16) 0.0116(15) 0.0002(16)
C2' 0.0249(17) 0.039(2) 0.028(2) 0.0053(15) 0.0062(14) 0.0055(15)
C02X 0.046(2) 0.052(3) 0.033(2) 0.0067(19) 0.0110(18) 0.005(2)
C3' 0.038(2) 0.0317(19) 0.034(2) 0.0038(15) 0.0158(16) 0.0053(15)
C4' 0.0330(19) 0.0208(15) 0.0211(18) 0.0015(13) 0.0044(14) 0.0050(13)
C5' 0.0292(18) 0.0308(17) 0.0189(17) 0.0038(13) 0.0046(13) -0.0007(14)
C6' 0.0234(16) 0.0274(17) 0.0272(19) 0.0067(14) 0.0074(13) 0.0030(13)
C7' 0.0232(16) 0.0281(17) 0.0292(19) 0.0079(14) 0.0048(14) 0.0021(13)
C8' 0.0273(18) 0.0308(19) 0.037(2) 0.0035(16) 0.0009(15) -0.0021(14)
C9' 0.034(2) 0.034(2) 0.031(2) -0.0001(16) 0.0017(15) -0.0011(15)
C10' 0.050(3) 0.037(2) 0.054(3) -0.004(2) 0.010(2) 0.0051(19)
C11' 0.046(2) 0.054(3) 0.036(2) 0.002(2) 0.0077(18) 0.008(2)
C12' 0.037(2) 0.037(2) 0.036(2) 0.0099(16) 0.0115(16) 0.0045(16)
C13' 0.0238(17) 0.0331(18) 0.0229(18) 0.0053(14) 0.0028(13) 0.0028(14)
C14' 0.0268(17) 0.0308(18) 0.0260(19) 0.0067(14) 0.0060(14) 0.0080(14)
C15' 0.041(2) 0.043(2) 0.031(2) 0.0087(17) 0.0117(17) 0.0122(17)
C16' 0.045(2) 0.050(2) 0.028(2) 0.0127(18) 0.0043(17) 0.0184(19)
C17' 0.0338(19) 0.038(2) 0.033(2) 0.0177(16) 0.0137(16) 0.0145(16)
C18' 0.0203(16) 0.0266(17) 0.036(2) 0.0119(15) 0.0083(14) 0.0046(13)
C19' 0.0295(19) 0.0298(18) 0.036(2) 0.0102(15) 0.0060(15) 0.0039(14)
C20' 0.033(2) 0.0255(17) 0.044(2) 0.0105(15) 0.0074(16) 0.0077(15)
C21' 0.0249(17) 0.0351(19) 0.036(2) 0.0093(16) 0.0074(15) 0.0114(15)
C22' 0.0276(18) 0.0361(19) 0.038(2) 0.0053(16) 0.0062(15) 0.0091(15)
C23' 0.0315(19) 0.042(2) 0.037(2) 0.0071(17) 0.0078(16) 0.0103(16)
C24' 0.039(2) 0.049(2) 0.032(2) 0.0087(18) 0.0137(17) 0.0170(18)
C25' 0.040(2) 0.048(2) 0.033(2) -0.0012(18) 0.0093(16) 0.0176(18)
C26' 0.036(2) 0.0325(19) 0.045(2) 0.0035(17) 0.0067(17) 0.0118(16)
C27' 0.042(2) 0.0227(17) 0.036(2) 0.0048(15) 0.0141(16) 0.0038(15)
C28' 0.037(2) 0.0243(17) 0.035(2) -0.0002(15) 0.0077(16) -0.0033(15)
C29' 0.039(2) 0.038(2) 0.032(2) 0.0008(16) 0.0094(17) 0.0005(17)
C30' 0.035(2) 0.041(2) 0.035(2) -0.0060(17) 0.0110(16) -0.0005(17)
C31' 0.034(2) 0.042(2) 0.049(3) -0.0013(19) 0.0145(18) -0.0035(17)
F1A 0.123(7) 0.028(2) 0.078(5) 0.011(2) 0.009(4) 0.010(3)
F1AB 0.14(2) 0.047(7) 0.16(2) 0.026(10) 0.013(15) 0.010(10)
F1D 0.169(7) 0.251(9) 0.052(3) 0.001(4) 0.000(3) 0.116(7)
F2A 0.104(6) 0.071(2) 0.082(3) -0.007(2) 0.015(3) 0.043(3)
F2AB 0.104(6) 0.071(2) 0.082(3) -0.007(2) 0.015(3) 0.043(3)
F2D 0.078(3) 0.101(3) 0.128(4) 0.057(3) -0.012(3) 0.006(2)
F3A 0.173(9) 0.062(3) 0.049(4) 0.007(2) 0.031(4) 0.040(4)
F3AB 0.24(3) 0.069(9) 0.085(11) -0.034(8) -0.083(15) 0.077(14)
F3D 0.050(2) 0.132(4) 0.105(4) 0.057(3) -0.012(2) -0.005(2)
O1A 0.0392(15) 0.0384(14) 0.0283(14) 0.0036(11) 0.0141(11) 0.0063(12)
O1D 0.0303(13) 0.0439(15) 0.0287(14) 0.0110(12) 0.0067(11) 0.0009(11)
O2A 0.0507(18) 0.0407(16) 0.056(2) 0.0137(14) 0.0258(16) 0.0147(14)
O2D 0.0293(16) 0.0558(19) 0.062(2) 0.0036(16) 0.0136(14) 0.0029(14)
O3A 0.0328(15) 0.0490(17) 0.0406(17) -0.0010(13) -0.0018(12) 0.0103(12)
O3D 0.0517(18) 0.0365(16) 0.0467(19) 0.0052(14) 0.0090(14) 0.0090(13)
O4A 0.0416(16) 0.0338(14) 0.0414(17) 0.0082(12) 0.0189(13) 0.0091(12)
O4D 0.0288(14) 0.0368(14) 0.0440(17) 0.0111(12) 0.0083(12) 0.0018(11)
O5A 0.0361(16) 0.062(2) 0.066(2) -0.0303(18) 0.0077(15) 0.0080(15)
O5D 0.0315(15) 0.0442(16) 0.070(2) 0.0228(15) 0.0187(15) 0.0078(13)
N1A 0.0226(14) 0.0363(17) 0.0255(16) 0.0056(13) 0.0036(12) 0.0044(12)
N1D 0.0282(16) 0.0278(14) 0.0285(17) 0.0009(12) 0.0051(12) 0.0010(12)
N2A 0.0298(16) 0.0398(18) 0.0277(17) 0.0069(14) 0.0025(12) 0.0063(13)
N2D 0.0345(17) 0.0324(16) 0.0298(18) 0.0015(13) 0.0081(13) 0.0062(13)
N3A 0.0287(16) 0.0365(17) 0.0311(18) 0.0066(14) 0.0029(13) 0.0064(13)
N3D 0.0340(17) 0.0333(16) 0.0221(16) 0.0037(12) 0.0058(12) 0.0040(13)
N4A 0.0261(15) 0.0376(16) 0.0249(16) 0.0034(13) 0.0065(12) 0.0023(12)
N4D 0.0290(15) 0.0335(16) 0.0275(17) 0.0064(13) 0.0107(12) 0.0031(12)
N5A 0.0294(15) 0.0326(16) 0.0248(16) 0.0039(12) 0.0074(12) 0.0039(12)
N5D 0.0278(16) 0.0317(16) 0.045(2) 0.0019(14) 0.0115(14) 0.0033(13)
N6A 0.0343(17) 0.0359(17) 0.0242(17) 0.0016(13) 0.0043(12) 0.0006(13)
N6D 0.044(2) 0.0346(18) 0.054(2) 0.0055(16) 0.0122(17) 0.0152(16)
N7A 0.0345(16) 0.0315(15) 0.0250(16) 0.0037(12) 0.0061(13) 0.0077(13)
N7D 0.0387(19) 0.0393(18) 0.036(2) 0.0103(15) 0.0058(15) 0.0102(15)
N8A 0.0281(15) 0.0319(16) 0.0269(16) 0.0041(12) 0.0053(12) 0.0070(12)
N8D 0.0289(16) 0.0373(17) 0.0359(18) 0.0116(14) 0.0106(13) 0.0037(13)
C1A 0.0263(17) 0.0382(19) 0.0226(18) 0.0051(14) 0.0030(13) 0.0042(14)
C1D 0.0256(17) 0.0313(17) 0.0242(18) 0.0035(14) 0.0063(13) 0.0024(14)
C2A 0.0225(16) 0.0343(19) 0.0267(19) 0.0046(15) 0.0046(13) 0.0060(14)
C2D 0.0298(18) 0.0275(17) 0.0232(18) 0.0047(13) 0.0074(14) 0.0014(14)
C3A 0.035(2) 0.036(2) 0.031(2) 0.0074(16) 0.0044(15) 0.0069(16)
C3D 0.0275(18) 0.0330(18) 0.0268(19) 0.0031(15) 0.0045(14) -0.0001(14)
C4A 0.036(2) 0.0244(16) 0.0266(19) 0.0084(14) 0.0122(15) 0.0037(14)
C4D 0.0206(16) 0.0385(19) 0.0257(19) 0.0079(15) 0.0049(13) 0.0022(14)
C5A 0.037(2) 0.039(2) 0.0190(18) 0.0036(15) 0.0078(14) 0.0048(16)
C5D 0.0315(19) 0.043(2) 0.032(2) 0.0003(17) 0.0132(15) 0.0061(16)
C6A 0.0310(19) 0.0295(18) 0.029(2) 0.0019(14) 0.0027(14) 0.0015(15)
C6D 0.026(2) 0.036(2) 0.051(3) -0.0046(18) 0.0086(17) 0.0057(16)
C7A 0.0313(19) 0.0357(19) 0.028(2) 0.0046(15) 0.0047(15) 0.0036(15)
C7D 0.037(2) 0.046(2) 0.050(3) 0.007(2) 0.0038(19) 0.0116(18)
C8A 0.037(2) 0.041(2) 0.041(2) 0.0099(18) 0.0140(17) 0.0043(17)
C8D 0.043(3) 0.063(3) 0.085(5) 0.025(3) 0.000(3) 0.012(2)
C9A 0.034(2) 0.052(2) 0.036(2) 0.0154(18) 0.0092(17) 0.0063(18)
C9D 0.073(4) 0.072(4) 0.077(5) 0.037(3) -0.028(3) -0.012(3)
C10A 0.058(3) 0.066(3) 0.048(3) 0.021(2) 0.022(2) 0.003(2)
C10D 0.075(5) 0.173(10) 0.090(6) 0.061(7) -0.021(4) -0.029(6)
C11A 0.044(2) 0.058(3) 0.042(3) 0.015(2) 0.016(2) 0.005(2)
C11D 0.092(5) 0.090(5) 0.065(4) 0.007(4) -0.006(4) 0.023(4)
C12A 0.038(2) 0.042(2) 0.038(2) -0.0054(18) 0.0042(17) 0.0049(18)
C12D 0.046(3) 0.043(2) 0.085(4) -0.001(2) 0.027(3) 0.014(2)
C13A 0.0272(18) 0.039(2) 0.027(2) 0.0029(16) 0.0084(14) 0.0002(15)
C13D 0.040(2) 0.034(2) 0.039(2) 0.0067(17) 0.0044(17) 0.0126(17)
C14A 0.045(2) 0.0326(19) 0.026(2) 0.0037(15) 0.0037(16) 0.0013(16)
C14D 0.034(2) 0.043(2) 0.041(2) 0.0076(18) 0.0033(17) 0.0124(17)
C15A 0.091(4) 0.044(2) 0.034(3) 0.007(2) 0.030(3) 0.001(2)
C15D 0.053(3) 0.049(3) 0.043(3) 0.014(2) 0.004(2) 0.020(2)
C16A 0.056(3) 0.065(3) 0.067(4) 0.025(3) 0.037(3) 0.020(2)
C16D 0.063(3) 0.044(2) 0.044(3) 0.0177(19) 0.016(2) 0.016(2)
C17A 0.038(2) 0.038(2) 0.030(2) 0.0036(16) 0.0144(16) 0.0073(16)
C17D 0.049(3) 0.041(2) 0.050(3) 0.0146(19) 0.016(2) 0.0121(19)
C18A 0.0264(17) 0.0361(19) 0.0259(19) 0.0062(15) 0.0049(14) 0.0063(15)
C18D 0.037(2) 0.0306(18) 0.033(2) 0.0039(15) 0.0098(16) 0.0085(16)
C19A 0.0304(19) 0.0361(19) 0.0282(19) 0.0052(15) 0.0096(15) 0.0081(15)
C19D 0.0300(19) 0.035(2) 0.041(2) 0.0114(17) 0.0092(16) 0.0045(15)
C20A 0.033(2) 0.041(2) 0.033(2) 0.0069(17) 0.0057(16) 0.0066(16)
C20D 0.035(2) 0.043(2) 0.046(3) 0.0123(19) 0.0059(18) -0.0029(18)
C21A 0.020(2) 0.036(4) 0.033(3) 0.006(3) 0.0033(19) 0.006(3)
C22A 0.034(2) 0.043(5) 0.043(4) 0.008(4) 0.014(3) 0.016(4)
C23A 0.040(2) 0.039(6) 0.040(4) 0.012(4) 0.019(3) 0.023(4)
C24A 0.035(4) 0.032(4) 0.047(5) 0.010(3) 0.003(3) 0.006(3)
C25A 0.056(6) 0.041(3) 0.028(4) 0.004(3) 0.004(3) 0.005(3)
C26A 0.046(6) 0.043(3) 0.032(3) 0.005(2) 0.004(2) 0.005(3)
C21B 0.020(2) 0.036(4) 0.033(3) 0.006(3) 0.0033(19) 0.006(3)
C22B 0.034(2) 0.043(5) 0.043(4) 0.008(4) 0.014(3) 0.016(4)
C23B 0.040(2) 0.039(6) 0.040(4) 0.012(4) 0.019(3) 0.023(4)
C24B 0.035(4) 0.032(4) 0.047(5) 0.010(3) 0.003(3) 0.006(3)
C25B 0.056(6) 0.041(3) 0.028(4) 0.004(3) 0.004(3) 0.005(3)
C26B 0.046(6) 0.043(3) 0.032(3) 0.005(2) 0.004(2) 0.005(3)
C21D 0.035(2) 0.0294(19) 0.046(2) 0.0052(17) 0.0063(17) -0.0007(16)
C22D 0.032(2) 0.037(2) 0.056(3) 0.0040(19) 0.0108(18) 0.0029(17)
C23D 0.039(2) 0.045(2) 0.045(3) 0.0031(19) 0.0039(18) -0.0016(18)
C24D 0.057(3) 0.036(2) 0.046(3) -0.0038(19) 0.016(2) -0.006(2)
C25D 0.042(2) 0.038(2) 0.066(3) 0.003(2) 0.013(2) 0.0137(19)
C26D 0.036(2) 0.0299(19) 0.066(3) 0.0098(19) 0.009(2) 0.0047(17)
C27A 0.104(6) 0.071(2) 0.082(3) -0.007(2) 0.015(3) 0.043(3)
C27B 0.104(6) 0.071(2) 0.082(3) -0.007(2) 0.015(3) 0.043(3)
C27D 0.051(3) 0.084(4) 0.050(3) 0.005(3) 0.003(2) 0.008(3)
C28A 0.034(2) 0.0311(18) 0.036(2) 0.0027(16) 0.0006(16) 0.0125(16)
C28D 0.0231(17) 0.0342(19) 0.0277(19) 0.0058(15) 0.0005(13) -0.0024(14)
C29A 0.033(2) 0.0292(18) 0.035(2) 0.0048(15) 0.0009(15) 0.0056(15)
C29D 0.0236(17) 0.0371(19) 0.029(2) 0.0078(15) 0.0022(14) 0.0048(14)
C30A 0.032(2) 0.038(2) 0.035(2) 0.0081(16) 0.0035(15) 0.0079(16)
C30D 0.0249(17) 0.044(2) 0.0236(19) 0.0082(15) 0.0056(13) 0.0032(15)
C31A 0.035(2) 0.0317(18) 0.033(2) 0.0064(15) 0.0026(15) 0.0030(15)
C31D 0.0207(17) 0.042(2) 0.038(2) 0.0066(17) 0.0031(14) 0.0035(15)
C32A 0.0282(18) 0.0346(19) 0.034(2) 0.0032(16) -0.0003(15) 0.0016(15)
C32D 0.028(2) 0.041(2) 0.048(3) -0.0021(18) 0.0050(17) 0.0082(16)
O1S 0.049(2) 0.060(2) 0.073(3) 0.0066(19) 0.0094(18) 0.0124(17)
C1S 0.050(3) 0.070(4) 0.073(4) 0.013(3) 0.005(3) 0.006(3)
O2S 0.0387(15) 0.0426(16) 0.0410(17) 0.0091(13) 0.0030(12) 0.0035(12)
C2S 0.056(3) 0.045(2) 0.050(3) 0.011(2) 0.017(2) 0.012(2)
C3S 0.044(2) 0.048(2) 0.052(3) 0.016(2) 0.012(2) 0.006(2)
C4S 0.040(2) 0.055(3) 0.033(2) 0.0088(19) 0.0020(17) -0.0057(19)
C5S 0.048(3) 0.037(2) 0.042(2) 0.0031(18) 0.0073(19) -0.0099(18)
O3S 0.051(2) 0.070(2) 0.047(2) 0.0088(17) 0.0097(15) 0.0179(17)
C6S 0.054(3) 0.098(5) 0.074(4) -0.013(4) -0.001(3) 0.027(3)
C7S 0.066(3) 0.076(4) 0.046(3) 0.007(3) 0.011(2) 0.032(3)
C8S 0.048(3) 0.069(3) 0.061(3) 0.016(3) 0.020(2) 0.017(2)
C9S 0.056(3) 0.072(4) 0.054(3) 0.003(3) 0.010(2) 0.013(3)
O4S 0.076(3) 0.061(2) 0.062(3) 0.0079(19) 0.025(2) 0.014(2)
C10S 0.067(4) 0.076(4) 0.066(4) 0.013(3) 0.023(3) 0.006(3)
C11S 0.065(4) 0.078(4) 0.073(4) 0.009(3) 0.025(3) 0.018(3)
C12S 0.085(4) 0.046(3) 0.066(4) 0.009(2) 0.030(3) 0.005(3)
C13S 0.082(5) 0.054(3) 0.086(5) 0.000(3) 0.005(4) -0.003(3)
O5S 0.079(2) 0.0577(16) 0.073(2) -0.0017(14) 0.0040(17) 0.0174(15)
C14B 0.079(2) 0.0577(16) 0.073(2) -0.0017(14) 0.0040(17) 0.0174(15)
C14S 0.079(2) 0.0577(16) 0.073(2) -0.0017(14) 0.0040(17) 0.0174(15)
C15B 0.079(2) 0.0577(16) 0.073(2) -0.0017(14) 0.0040(17) 0.0174(15)
C15S 0.079(2) 0.0577(16) 0.073(2) -0.0017(14) 0.0040(17) 0.0174(15)
C16B 0.079(2) 0.0577(16) 0.073(2) -0.0017(14) 0.0040(17) 0.0174(15)
C16S 0.079(2) 0.0577(16) 0.073(2) -0.0017(14) 0.0040(17) 0.0174(15)
C17B 0.079(2) 0.0577(16) 0.073(2) -0.0017(14) 0.0040(17) 0.0174(15)
C17S 0.079(2) 0.0577(16) 0.073(2) -0.0017(14) 0.0040(17) 0.0174(15)

loop_
_atom_type_symbol
_atom_type_description
_atom_type_scat_dispersion_real
_atom_type_scat_dispersion_imag
_atom_type_scat_source
C C 0.0181 0.0091 'International Tables Vol C Tables 4.2.6.8 and 6.1.1.4'
H H 0.0000 0.0000 'International Tables Vol C Tables 4.2.6.8 and 6.1.1.4'
F F 0.0727 0.0534 'International Tables Vol C Tables 4.2.6.8 and 6.1.1.4'
N N 0.0311 0.0180 'International Tables Vol C Tables 4.2.6.8 and 6.1.1.4'
O O 0.0492 0.0322 'International Tables Vol C Tables 4.2.6.8 and 6.1.1.4'

loop_
_geom_angle_atom_site_label_1
_geom_angle_atom_site_label_2
_geom_angle_atom_site_label_3
_geom_angle
N2 N1 C1 111.2(3)
N2 N1 C31 119.3(3)
C1 N1 C31 129.5(3)
N3 N2 N1 107.1(3)
N2 N3 C2 108.8(3)
C4 N4 C3 122.7(3)
C4 N4 H4 118.6
C3 N4 H4 118.6
C6 N5 C5 118.4(3)
C6 N5 H5 120.8
C5 N5 H5 120.8
C13 N6 C12 116.2(3)
C13 N6 C7 127.4(3)
C12 N6 C7 116.5(3)
C18 N7 C17 129.2(3)
C18 N7 C14 118.0(3)
C17 N7 C14 111.8(3)
C27 N8 C19 119.1(3)
C27 N8 H8 120.5
C19 N8 H8 120.5
N1 C1 C2 104.4(3)
N1 C1 H1 127.8
C2 C1 H1 127.8
N3 C2 C1 108.4(4)
N3 C2 C3 122.0(3)
C1 C2 C3 129.5(4)
N4 C3 C2 111.9(3)
N4 C3 H3A 109.2
C2 C3 H3A 109.2
N4 C3 H3B 109.2
C2 C3 H3B 109.2
H3A C3 H3B 107.9
O1 C4 N4 122.6(4)
O1 C4 C5 119.8(4)
N4 C4 C5 117.5(3)
N5 C5 C4 114.3(3)
N5 C5 H5B 108.7
C4 C5 H5B 108.7
N5 C5 H5C 108.7
C4 C5 H5C 108.7
H5B C5 H5C 107.6
O2 C6 N5 122.5(4)
O2 C6 C7 122.6(3)
N5 C6 C7 114.9(3)
N6 C7 C6 108.8(3)
N6 C7 C8 111.7(3)
C6 C7 C8 111.5(3)
N6 C7 H7 108.3
C6 C7 H7 108.3
C8 C7 H7 108.3
C9 C8 C7 113.1(3)
C9 C8 H8B 109.0
C7 C8 H8B 109.0
C9 C8 H8C 109.0
C7 C8 H8C 109.0
H8B C8 H8C 107.8
C11 C9 C10 110.9(5)
C11 C9 C8 112.0(4)
C10 C9 C8 109.1(4)
C11 C9 H9 108.3
C10 C9 H9 108.3
C8 C9 H9 108.3
C9 C10 H10G 109.5
C9 C10 H10H 109.5
H10G C10 H10H 109.5
C9 C10 H10I 109.5
H10G C10 H10I 109.5
H10H C10 H10I 109.5
C9 C11 H11F 109.5
C9 C11 H11G 109.5
H11F C11 H11G 109.5
C9 C11 H11H 109.5
H11F C11 H11H 109.5
H11G C11 H11H 109.5
N6 C12 H12F 109.5
N6 C12 H12G 109.5
H12F C12 H12G 109.5
N6 C12 H12H 109.5
H12F C12 H12H 109.5
H12G C12 H12H 109.5
O3 C13 N6 121.3(4)
O3 C13 C14 119.1(3)
N6 C13 C14 119.6(3)
N7 C14 C13 110.1(3)
N7 C14 C15 103.1(3)
C13 C14 C15 111.0(3)
N7 C14 H14 110.8
C13 C14 H14 110.8
C15 C14 H14 110.8
C16 C15 C14 103.8(3)
C16 C15 H15G 111.0
C14 C15 H15G 111.0
C16 C15 H15H 111.0
C14 C15 H15H 111.0
H15G C15 H15H 109.0
C15 C16 C17 102.2(4)
C15 C16 H16G 111.3
C17 C16 H16G 111.3
C15 C16 H16H 111.3
C17 C16 H16H 111.3
H16G C16 H16H 109.2
N7 C17 C16 103.0(3)
N7 C17 H17I 111.2
C16 C17 H17I 111.2
N7 C17 H17J 111.2
C16 C17 H17J 111.2
H17I C17 H17J 109.1
O4 C18 N7 122.5(3)
O4 C18 C19 121.2(3)
N7 C18 C19 116.4(3)
N8 C19 C18 107.5(3)
N8 C19 C20 113.0(3)
C18 C19 C20 113.4(3)
N8 C19 H19 107.5
C18 C19 H19 107.5
C20 C19 H19 107.5
C21 C20 C19 115.8(3)
C21 C20 H20E 108.3
C19 C20 H20E 108.3
C21 C20 H20F 108.3
C19 C20 H20F 108.3
H20E C20 H20F 107.4
C22 C21 C26 118.2(4)
C22 C21 C20 120.5(4)
C26 C21 C20 121.3(3)
C23 C22 C21 120.3(4)
C23 C22 H22 119.8
C21 C22 H22 119.8
C24 C23 C22 120.8(4)
C24 C23 C034 118.6(5)
C22 C23 C034 120.7(4)
C25 C24 C23 119.0(4)
C25 C24 H24 120.5
C23 C24 H24 120.5
C26 C25 C24 120.6(4)
C26 C25 H25 119.7
C24 C25 H25 119.7
C25 C26 C21 121.1(4)
C25 C26 H26 119.5
C21 C26 H26 119.5
O5 C27 N8 123.1(3)
O5 C27 C28 121.2(3)
N8 C27 C28 115.7(3)
C27 C28 C29 108.9(3)
C27 C28 H28A 109.9
C29 C28 H28A 109.9
C27 C28 H28B 109.9
C29 C28 H28B 109.9
H28A C28 H28B 108.3
C30 C29 C28 114.0(3)
C30 C29 H29C 108.7
C28 C29 H29C 108.7
C30 C29 H29D 108.7
C28 C29 H29D 108.7
H29C C29 H29D 107.6
C29 C30 C31 113.8(3)
C29 C30 H30C 108.8
C31 C30 H30C 108.8
C29 C30 H30D 108.8
C31 C30 H30D 108.8
H30C C30 H30D 107.7
N1 C31 C30 113.9(3)
N1 C31 H31C 108.8
C30 C31 H31C 108.8
N1 C31 H31D 108.8
C30 C31 H31D 108.8
H31C C31 H31D 107.7
F3 C034 F1 108.3(5)
F3 C034 F2 106.5(5)
F1 C034 F2 103.7(5)
F3 C034 C23 112.6(4)
F1 C034 C23 113.0(4)
F2 C034 C23 112.2(5)
N2' N1' C1' 110.2(3)
N2' N1' C31' 118.8(3)
C1' N1' C31' 130.7(3)
N3' N2' N1' 107.6(3)
N2' N3' C2' 109.1(3)
C4' N4' C3' 120.9(3)
C4' N4' H4' 119.5
C3' N4' H4' 119.5
C6' N5' C5' 118.6(3)
C6' N5' H5' 120.7
C5' N5' H5' 120.7
C13' N6' C7' 125.6(3)
C13' N6' C12' 117.5(3)
C7' N6' C12' 116.8(3)
C18' N7' C14' 118.0(3)
C18' N7' C17' 129.0(3)
C14' N7' C17' 112.9(3)
C27' N8' C19' 120.4(4)
C27' N8' H8' 119.8
C19' N8' H8' 119.8
N1' C1' C2' 105.4(3)
N1' C1' H1' 127.3
C2' C1' H1' 127.3
N3' C2' C1' 107.8(3)
N3' C2' C3' 121.4(3)
C1' C2' C3' 130.8(4)
F1' C02X F3' 109.1(6)
F1' C02X F2' 106.6(6)
F3' C02X F2' 101.1(5)
F1' C02X C23' 114.0(4)
F3' C02X C23' 113.7(4)
F2' C02X C23' 111.3(4)
N4' C3' C2' 110.9(3)
N4' C3' H3'A 109.4
C2' C3' H3'A 109.4
N4' C3' H3'B 109.4
C2' C3' H3'B 109.4
H3'A C3' H3'B 108.0
O1' C4' N4' 123.4(4)
O1' C4' C5' 120.4(3)
N4' C4' C5' 116.2(3)
N5' C5' C4' 116.5(3)
N5' C5' H5'A 108.2
C4' C5' H5'A 108.2
N5' C5' H5'B 108.2
C4' C5' H5'B 108.2
H5'A C5' H5'B 107.3
O2' C6' N5' 121.0(4)
O2' C6' C7' 122.5(3)
N5' C6' C7' 116.4(3)
N6' C7' C8' 113.0(3)
N6' C7' C6' 110.8(3)
C8' C7' C6' 110.0(3)
N6' C7' H7' 107.6
C8' C7' H7' 107.6
C6' C7' H7' 107.6
C7' C8' C9' 113.5(3)
C7' C8' H8'A 108.9
C9' C8' H8'A 108.9
C7' C8' H8'B 108.9
C9' C8' H8'B 108.9
H8'A C8' H8'B 107.7
C11' C9' C10' 111.5(4)
C11' C9' C8' 111.0(4)
C10' C9' C8' 108.9(4)
C11' C9' H9' 108.4
C10' C9' H9' 108.4
C8' C9' H9' 108.4
C9' C10' H10J 109.5
C9' C10' H10K 109.5
H10J C10' H10K 109.5
C9' C10' H10L 109.5
H10J C10' H10L 109.5
H10K C10' H10L 109.5
C9' C11' H11I 109.5
C9' C11' H11J 109.5
H11I C11' H11J 109.5
C9' C11' H11K 109.5
H11I C11' H11K 109.5
H11J C11' H11K 109.5
N6' C12' H12I 109.5
N6' C12' H12J 109.5
H12I C12' H12J 109.5
N6' C12' H12K 109.5
H12I C12' H12K 109.5
H12J C12' H12K 109.5
O3' C13' N6' 122.6(3)
O3' C13' C14' 119.6(3)
N6' C13' C14' 117.7(3)
N7' C14' C15' 103.9(3)
N7' C14' C13' 108.7(3)
C15' C14' C13' 112.5(3)
N7' C14' H14' 110.5
C15' C14' H14' 110.5
C13' C14' H14' 110.5
C14' C15' C16' 103.5(3)
C14' C15' H15I 111.1
C16' C15' H15I 111.1
C14' C15' H15J 111.1
C16' C15' H15J 111.1
H15I C15' H15J 109.0
C17' C16' C15' 104.3(4)
C17' C16' H16I 110.9
C15' C16' H16I 110.9
C17' C16' H16J 110.9
C15' C16' H16J 110.9
H16I C16' H16J 108.9
N7' C17' C16' 102.8(3)
N7' C17' H17K 111.2
C16' C17' H17K 111.2
N7' C17' H17L 111.2
C16' C17' H17L 111.2
H17K C17' H17L 109.1
O4' C18' N7' 122.2(3)
O4' C18' C19' 120.6(4)
N7' C18' C19' 117.1(3)
N8' C19' C18' 107.5(3)
N8' C19' C20' 112.3(3)
C18' C19' C20' 113.6(3)
N8' C19' H19' 107.8
C18' C19' H19' 107.8
C20' C19' H19' 107.8
C21' C20' C19' 116.3(3)
C21' C20' H20G 108.2
C19' C20' H20G 108.2
C21' C20' H20H 108.2
C19' C20' H20H 108.2
H20G C20' H20H 107.4
C26' C21' C22' 118.4(4)
C26' C21' C20' 120.2(4)
C22' C21' C20' 121.3(4)
C23' C22' C21' 120.6(4)
C23' C22' H22' 119.7
C21' C22' H22' 119.7
C22' C23' C24' 120.1(4)
C22' C23' C02X 119.1(4)
C24' C23' C02X 120.8(4)
C25' C24' C23' 120.2(4)
C25' C24' H24' 119.9
C23' C24' H24' 119.9
C24' C25' C26' 119.4(4)
C24' C25' H25' 120.3
C26' C25' H25' 120.3
C21' C26' C25' 121.2(4)
C21' C26' H26' 119.4
C25' C26' H26' 119.4
O5' C27' N8' 121.7(4)
O5' C27' C28' 122.9(4)
N8' C27' C28' 115.2(4)
C27' C28' C29' 109.9(3)
C27' C28' H28C 109.7
C29' C28' H28C 109.7
C27' C28' H28D 109.7
C29' C28' H28D 109.7
H28C C28' H28D 108.2
C28' C29' C30' 111.7(3)
C28' C29' H29E 109.3
C30' C29' H29E 109.3
C28' C29' H29F 109.3
C30' C29' H29F 109.3
H29E C29' H29F 107.9
C31' C30' C29' 114.2(4)
C31' C30' H30E 108.7
C29' C30' H30E 108.7
C31' C30' H30F 108.7
C29' C30' H30F 108.7
H30E C30' H30F 107.6
N1' C31' C30' 112.7(3)
N1' C31' H31E 109.1
C30' C31' H31E 109.1
N1' C31' H31F 109.1
C30' C31' H31F 109.1
H31E C31' H31F 107.8
N2A N1A C1A 110.9(3)
N2A N1A C32A 119.1(3)
C1A N1A C32A 129.9(3)
N2D N1D C1D 110.7(3)
N2D N1D C32D 119.5(3)
C1D N1D C32D 129.6(3)
N3A N2A N1A 107.4(3)
N3D N2D N1D 107.3(3)
N2A N3A C2A 109.1(3)
N2D N3D C2D 109.1(3)
C4A N4A C3A 122.1(3)
C4A N4A H4A 119.0
C3A N4A H4A 119.0
C4D N4D C3D 122.6(3)
C4D N4D H4D 118.7
C3D N4D H4D 118.7
C6A N5A C5A 119.1(3)
C6A N5A H5A 120.5
C5A N5A H5A 120.5
C6D N5D C5D 118.7(3)
C6D N5D H5D 120.6
C5D N5D H5D 120.6
C13A N6A C7A 127.4(3)
C13A N6A C12A 117.0(4)
C7A N6A C12A 115.5(3)
C13D N6D C12D 117.0(4)
C13D N6D C7D 126.2(4)
C12D N6D C7D 116.8(4)
C18A N7A C14A 119.3(3)
C18A N7A C17A 128.1(3)
C14A N7A C17A 112.5(3)
C18D N7D C14D 118.9(4)
C18D N7D C17D 128.9(4)
C14D N7D C17D 111.2(4)
C28A N8A C19A 120.9(3)
C28A N8A H8A 119.6
C19A N8A H8A 119.6
C28D N8D C19D 121.4(3)
C28D N8D H8D 119.3
C19D N8D H8D 119.3
N1A C1A C2A 104.4(3)
N1A C1A H1A 127.8
C2A C1A H1A 127.8
N1D C1D C2D 105.1(3)
N1D C1D H1D 127.5
C2D C1D H1D 127.5
N3A C2A C1A 108.1(3)
N3A C2A C3A 120.9(4)
C1A C2A C3A 131.0(4)
N3D C2D C1D 107.8(3)
N3D C2D C3D 122.6(3)
C1D C2D C3D 129.5(3)
N4A C3A C2A 111.6(3)
N4A C3A H3AA 109.3
C2A C3A H3AA 109.3
N4A C3A H3AB 109.3
C2A C3A H3AB 109.3
H3AA C3A H3AB 108.0
N4D C3D C2D 111.8(3)
N4D C3D H3DA 109.2
C2D C3D H3DA 109.2
N4D C3D H3DB 109.2
C2D C3D H3DB 109.2
H3DA C3D H3DB 107.9
O1A C4A N4A 122.9(4)
O1A C4A C5A 120.7(4)
N4A C4A C5A 116.2(3)
O1D C4D N4D 124.1(4)
O1D C4D C5D 119.7(3)
N4D C4D C5D 116.2(3)
N5A C5A C4A 116.2(3)
N5A C5A H5AA 108.2
C4A C5A H5AA 108.2
N5A C5A H5AB 108.2
C4A C5A H5AB 108.2
H5AA C5A H5AB 107.4
N5D C5D C4D 116.0(3)
N5D C5D H5DA 108.3
C4D C5D H5DA 108.3
N5D C5D H5DB 108.3
C4D C5D H5DB 108.3
H5DA C5D H5DB 107.4
O2A C6A N5A 122.8(4)
O2A C6A C7A 122.3(4)
N5A C6A C7A 114.9(3)
O2D C6D N5D 123.3(5)
O2D C6D C7D 121.4(4)
N5D C6D C7D 115.3(4)
N6A C7A C8A 112.3(3)
N6A C7A C6A 109.6(3)
C8A C7A C6A 113.0(3)
N6A C7A H7A 107.2
C8A C7A H7A 107.2
C6A C7A H7A 107.2
N6D C7D C8D 112.7(4)
N6D C7D C6D 108.7(4)
C8D C7D C6D 113.1(4)
N6D C7D H7D 107.3
C8D C7D H7D 107.3
C6D C7D H7D 107.3
C7A C8A C9A 113.8(4)
C7A C8A H8AA 108.8
C9A C8A H8AA 108.8
C7A C8A H8AB 108.8
C9A C8A H8AB 108.8
H8AA C8A H8AB 107.7
C7D C8D C9D 112.7(5)
C7D C8D H8DA 109.1
C9D C8D H8DA 109.1
C7D C8D H8DB 109.1
C9D C8D H8DB 109.1
H8DA C8D H8DB 107.8
C10A C9A C11A 110.9(4)
C10A C9A C8A 111.3(4)
C11A C9A C8A 110.6(4)
C10A C9A H9A 107.9
C11A C9A H9A 107.9
C8A C9A H9A 107.9
C11D C9D C10D 109.7(7)
C11D C9D C8D 112.2(6)
C10D C9D C8D 109.2(8)
C11D C9D H9D 108.5
C10D C9D H9D 108.5
C8D C9D H9D 108.5
C9A C10A H10D 109.5
C9A C10A H10E 109.5
H10D C10A H10E 109.5
C9A C10A H10F 109.5
H10D C10A H10F 109.5
H10E C10A H10F 109.5
C9D C10D H10M 109.5
C9D C10D H10N 109.5
H10M C10D H10N 109.5
C9D C10D H10O 109.5
H10M C10D H10O 109.5
H10N C10D H10O 109.5
C9A C11A H11C 109.5
C9A C11A H11D 109.5
H11C C11A H11D 109.5
C9A C11A H11E 109.5
H11C C11A H11E 109.5
H11D C11A H11E 109.5
C9D C11D H11L 109.5
C9D C11D H11M 109.5
H11L C11D H11M 109.5
C9D C11D H11N 109.5
H11L C11D H11N 109.5
H11M C11D H11N 109.5
N6A C12A H12C 109.5
N6A C12A H12D 109.5
H12C C12A H12D 109.5
N6A C12A H12E 109.5
H12C C12A H12E 109.5
H12D C12A H12E 109.5
N6D C12D H12L 109.5
N6D C12D H12M 109.5
H12L C12D H12M 109.5
N6D C12D H12N 109.5
H12L C12D H12N 109.5
H12M C12D H12N 109.5
O3A C13A N6A 121.3(4)
O3A C13A C14A 119.2(4)
N6A C13A C14A 119.5(4)
O3D C13D N6D 122.2(4)
O3D C13D C14D 118.6(4)
N6D C13D C14D 119.2(4)
N7A C14A C15A 104.3(3)
N7A C14A C13A 108.1(3)
C15A C14A C13A 112.1(4)
N7A C14A H14G 110.7
C15A C14A H14G 110.7
C13A C14A H14G 110.7
N7D C14D C15D 104.2(4)
N7D C14D C13D 110.0(4)
C15D C14D C13D 111.1(4)
N7D C14D H14H 110.5
C15D C14D H14H 110.5
C13D C14D H14H 110.5
C16A C15A C14A 105.4(4)
C16A C15A H15E 110.7
C14A C15A H15E 110.7
C16A C15A H15F 110.7
C14A C15A H15F 110.7
H15E C15A H15F 108.8
C14D C15D C16D 103.6(4)
C14D C15D H15K 111.0
C16D C15D H15K 111.0
C14D C15D H15L 111.0
C16D C15D H15L 111.0
H15K C15D H15L 109.0
C15A C16A C17A 108.6(4)
C15A C16A H16E 110.0
C17A C16A H16E 110.0
C15A C16A H16F 110.0
C17A C16A H16F 110.0
H16E C16A H16F 108.4
C17D C16D C15D 102.9(4)
C17D C16D H16K 111.2
C15D C16D H16K 111.2
C17D C16D H16L 111.2
C15D C16D H16L 111.2
H16K C16D H16L 109.1
N7A C17A C16A 102.6(4)
N7A C17A H17G 111.3
C16A C17A H17G 111.3
N7A C17A H17H 111.3
C16A C17A H17H 111.3
H17G C17A H17H 109.2
N7D C17D C16D 104.5(4)
N7D C17D H17M 110.9
C16D C17D H17M 110.9
N7D C17D H17N 110.9
C16D C17D H17N 110.9
H17M C17D H17N 108.9
O4A C18A N7A 123.0(4)
O4A C18A C19A 119.5(3)
N7A C18A C19A 117.4(3)
O4D C18D N7D 122.5(4)
O4D C18D C19D 120.4(4)
N7D C18D C19D 117.1(3)
N8A C19A C18A 109.2(3)
N8A C19A C20A 112.6(3)
C18A C19A C20A 108.5(3)
N8A C19A H19A 108.8
C18A C19A H19A 108.8
C20A C19A H19A 108.8
N8D C19D C18D 108.8(3)
N8D C19D C20D 113.3(4)
C18D C19D C20D 113.1(3)
N8D C19D H19D 107.1
C18D C19D H19D 107.1
C20D C19D H19D 107.1
C21B C20A C19A 115.6(14)
C21B C20A C21A 8.5(13)
C19A C20A C21A 111.8(6)
C21B C20A H20A 113.4
C19A C20A H20A 109.2
C21A C20A H20A 109.2
C21B C20A H20B 100.8
C19A C20A H20B 109.2
C21A C20A H20B 109.2
H20A C20A H20B 107.9
C21B C20A H20C 108.4
C19A C20A H20C 108.4
C21A C20A H20C 116.8
H20A C20A H20C 100.6
H20B C20A H20C 8.6
C21B C20A H20D 108.4
C19A C20A H20D 108.4
C21A C20A H20D 103.6
H20A C20A H20D 7.2
H20B C20A H20D 114.5
H20C C20A H20D 107.4
C21D C20D C19D 114.7(3)
C21D C20D H20I 108.6
C19D C20D H20I 108.6
C21D C20D H20J 108.6
C19D C20D H20J 108.6
H20I C20D H20J 107.6
C22A C21A C26A 120.0
C22A C21A C20A 119.4(6)
C26A C21A C20A 120.6(6)
C23A C22A C21A 120.0
C23A C22A H22A 120.0
C21A C22A H22A 120.0
C22A C23A C24A 120.0
C22A C23A H23A 120.0
C24A C23A H23A 120.0
C25A C24A C23A 120.0
C25A C24A H24A 120.0
C23A C24A H24A 120.0
C24A C25A C26A 120.0
C24A C25A C27A 119.7(9)
C26A C25A C27A 120.3(9)
C25A C26A C21A 120.0
C25A C26A H26A 120.0
C21A C26A H26A 120.0
C22B C21B C26B 120.0
C22B C21B C20A 122.5(15)
C26B C21B C20A 117.4(15)
C21B C22B C23B 120.0
C21B C22B H22B 120.0
C23B C22B H22B 120.0
C22B C23B C24B 120.0
C22B C23B H23B 120.0
C24B C23B H23B 120.0
C25B C24B C23B 120.0
C25B C24B H24B 120.0
C23B C24B H24B 120.0
C24B C25B C26B 120.0
C24B C25B C27B 122.4(17)
C26B C25B C27B 117.5(17)
C25B C26B C21B 120.0
C25B C26B H26B 120.0
C21B C26B H26B 120.0
C22D C21D C26D 118.8(4)
C22D C21D C20D 119.1(4)
C26D C21D C20D 122.1(4)
C21D C22D C23D 120.5(4)
C21D C22D H22D 119.7
C23D C22D H22D 119.7
C24D C23D C22D 120.9(5)
C24D C23D C27D 120.8(5)
C22D C23D C27D 118.4(5)
C23D C24D C25D 119.0(4)
C23D C24D H24D 120.5
C25D C24D H24D 120.5
C26D C25D C24D 120.7(4)
C26D C25D H25D 119.6
C24D C25D H25D 119.6
C25D C26D C21D 120.0(5)
C25D C26D H26D 120.0
C21D C26D H26D 120.0
F3A C27A F1A 110.6(12)
F3A C27A C25A 117.6(11)
F1A C27A C25A 116.8(14)
F3A C27A F2A 98.7(13)
F1A C27A F2A 97.8(11)
C25A C27A F2A 111.9(12)
F2AB C27B F3AB 104(3)
F2AB C27B F1AB 107(2)
F3AB C27B F1AB 100(3)
F2AB C27B C25B 115(3)
F3AB C27B C25B 118(2)
F1AB C27B C25B 112(2)
F1D C27D F3D 112.7(7)
F1D C27D F2D 103.0(7)
F3D C27D F2D 101.6(6)
F1D C27D C23D 114.3(6)
F3D C27D C23D 113.0(5)
F2D C27D C23D 110.9(5)
O5A C28A N8A 122.3(4)
O5A C28A C29A 122.1(4)
N8A C28A C29A 115.6(3)
O5D C28D N8D 121.8(4)
O5D C28D C29D 121.9(4)
N8D C28D C29D 116.1(3)
C28A C29A C30A 109.5(3)
C28A C29A H29A 109.8
C30A C29A H29A 109.8
C28A C29A H29B 109.8
C30A C29A H29B 109.8
H29A C29A H29B 108.2
C28D C29D C30D 109.0(3)
C28D C29D H29G 109.9
C30D C29D H29G 109.9
C28D C29D H29H 109.9
C30D C29D H29H 109.9
H29G C29D H29H 108.3
C31A C30A C29A 112.1(3)
C31A C30A H30A 109.2
C29A C30A H30A 109.2
C31A C30A H30B 109.2
C29A C30A H30B 109.2
H30A C30A H30B 107.9
C31D C30D C29D 113.2(3)
C31D C30D H30G 108.9
C29D C30D H30G 108.9
C31D C30D H30H 108.9
C29D C30D H30H 108.9
H30G C30D H30H 107.7
C30A C31A C32A 115.0(3)
C30A C31A H31A 108.5
C32A C31A H31A 108.5
C30A C31A H31B 108.5
C32A C31A H31B 108.5
H31A C31A H31B 107.5
C32D C31D C30D 113.8(4)
C32D C31D H31G 108.8
C30D C31D H31G 108.8
C32D C31D H31H 108.8
C30D C31D H31H 108.8
H31G C31D H31H 107.7
N1A C32A C31A 112.6(3)
N1A C32A H32A 109.1
C31A C32A H32A 109.1
N1A C32A H32B 109.1
C31A C32A H32B 109.1
H32A C32A H32B 107.8
N1D C32D C31D 114.1(3)
N1D C32D H32C 108.7
C31D C32D H32C 108.7
N1D C32D H32D 108.7
C31D C32D H32D 108.7
H32C C32D H32D 107.6
C1S O1S H1S 109.5
O1S C1S H1SA 109.5
O1S C1S H1SB 109.5
H1SA C1S H1SB 109.5
O1S C1S H1SC 109.5
H1SA C1S H1SC 109.5
H1SB C1S H1SC 109.5
C3S O2S C4S 112.7(4)
C3S C2S H2SA 109.5
C3S C2S H2SB 109.5
H2SA C2S H2SB 109.5
C3S C2S H2SC 109.5
H2SA C2S H2SC 109.5
H2SB C2S H2SC 109.5
O2S C3S C2S 109.3(4)
O2S C3S H3SA 109.8
C2S C3S H3SA 109.8
O2S C3S H3SB 109.8
C2S C3S H3SB 109.8
H3SA C3S H3SB 108.3
O2S C4S C5S 110.8(4)
O2S C4S H4SA 109.5
C5S C4S H4SA 109.5
O2S C4S H4SB 109.5
C5S C4S H4SB 109.5
H4SA C4S H4SB 108.1
C4S C5S H5SA 109.5
C4S C5S H5SB 109.5
H5SA C5S H5SB 109.5
C4S C5S H5SC 109.5
H5SA C5S H5SC 109.5
H5SB C5S H5SC 109.5
C8S O3S C7S 112.7(5)
C7S C6S H6SA 109.5
C7S C6S H6SB 109.5
H6SA C6S H6SB 109.5
C7S C6S H6SC 109.5
H6SA C6S H6SC 109.5
H6SB C6S H6SC 109.5
O3S C7S C6S 108.1(5)
O3S C7S H7SA 110.1
C6S C7S H7SA 110.1
O3S C7S H7SB 110.1
C6S C7S H7SB 110.1
H7SA C7S H7SB 108.4
O3S C8S C9S 109.7(5)
O3S C8S H8SA 109.7
C9S C8S H8SA 109.7
O3S C8S H8SB 109.7
C9S C8S H8SB 109.7
H8SA C8S H8SB 108.2
C8S C9S H9SA 109.5
C8S C9S H9SB 109.5
H9SA C9S H9SB 109.5
C8S C9S H9SC 109.5
H9SA C9S H9SC 109.5
H9SB C9S H9SC 109.5
C11S O4S C12S 113.6(5)
C11S C10S H10A 109.5
C11S C10S H10B 109.5
H10A C10S H10B 109.5
C11S C10S H10C 109.5
H10A C10S H10C 109.5
H10B C10S H10C 109.5
O4S C11S C10S 108.6(5)
O4S C11S H11A 110.0
C10S C11S H11A 110.0
O4S C11S H11B 110.0
C10S C11S H11B 110.0
H11A C11S H11B 108.4
O4S C12S C13S 108.3(5)
O4S C12S H12A 110.0
C13S C12S H12A 110.0
O4S C12S H12B 110.0
C13S C12S H12B 110.0
H12A C12S H12B 108.4
C12S C13S H13A 109.5
C12S C13S H13B 109.5
H13A C13S H13B 109.5
C12S C13S H13C 109.5
H13A C13S H13C 109.5
H13B C13S H13C 109.5
C15S O5S C16S 112.7(8)
C15S O5S C16B 152.2(12)
C16S O5S C16B 73.8(10)
C15S O5S C15B 36.4(9)
C16S O5S C15B 148.4(11)
C16B O5S C15B 135.5(13)
C15B C14B H14A 109.5
C15B C14B H14B 109.5
H14A C14B H14B 109.5
C15B C14B H14C 109.5
H14A C14B H14C 109.5
H14B C14B H14C 109.5
C14B C15B O5S 86.9(17)
C14B C15B H15A 114.2
O5S C15B H15A 114.2
C14B C15B H15B 114.2
O5S C15B H15B 114.2
H15A C15B H15B 111.3
O5S C15S C14S 113.5(8)
O5S C15S H15C 108.9
C14S C15S H15C 108.9
O5S C15S H15D 108.9
C14S C15S H15D 108.9
H15C C15S H15D 107.7
C17B C16B O5S 82.1(19)
C17B C16B H16A 114.9
O5S C16B H16A 114.9
C17B C16B H16B 114.9
O5S C16B H16B 114.9
H16A C16B H16B 112.0
O5S C16S C17S 106.8(8)
O5S C16S H16C 110.4
C17S C16S H16C 110.4
O5S C16S H16D 110.4
C17S C16S H16D 110.4
H16C C16S H16D 108.6
C16B C17B H17A 109.5
C16B C17B H17B 109.5
H17A C17B H17B 109.5
C16B C17B H17C 109.5
H17A C17B H17C 109.5
H17B C17B H17C 109.5

loop_
_geom_bond_atom_site_label_1
_geom_bond_atom_site_label_2
_geom_bond_distance
F1 C034 1.314(6)
F2 C034 1.346(8)
F3 C034 1.301(6)
O1 C4 1.238(5)
O2 C6 1.228(5)
O3 C13 1.226(5)
O4 C18 1.221(5)
O5 C27 1.223(5)
N1 N2 1.341(5)
N1 C1 1.349(5)
N1 C31 1.475(5)
N2 N3 1.321(5)
N3 C2 1.356(6)
N4 C4 1.332(6)
N4 C3 1.446(5)
N4 H4 0.8800
N5 C6 1.344(5)
N5 C5 1.458(5)
N5 H5 0.8800
N6 C13 1.354(5)
N6 C12 1.472(6)
N6 C7 1.477(5)
N7 C18 1.356(5)
N7 C17 1.462(5)
N7 C14 1.480(4)
N8 C27 1.355(5)
N8 C19 1.454(5)
N8 H8 0.8800
C1 C2 1.378(5)
C1 H1 0.9500
C2 C3 1.490(6)
C3 H3A 0.9900
C3 H3B 0.9900
C4 C5 1.511(6)
C5 H5B 0.9900
C5 H5C 0.9900
C6 C7 1.536(5)
C7 C8 1.541(5)
C7 H7 1.0000
C8 C9 1.538(6)
C8 H8B 0.9900
C8 H8C 0.9900
C9 C11 1.509(9)
C9 C10 1.535(7)
C9 H9 1.0000
C10 H10G 0.9800
C10 H10H 0.9800
C10 H10I 0.9800
C11 H11F 0.9800
C11 H11G 0.9800
C11 H11H 0.9800
C12 H12F 0.9800
C12 H12G 0.9800
C12 H12H 0.9800
C13 C14 1.534(6)
C14 C15 1.552(6)
C14 H14 1.0000
C15 C16 1.523(6)
C15 H15G 0.9900
C15 H15H 0.9900
C16 C17 1.538(5)
C16 H16G 0.9900
C16 H16H 0.9900
C17 H17I 0.9900
C17 H17J 0.9900
C18 C19 1.538(5)
C19 C20 1.551(5)
C19 H19 1.0000
C20 C21 1.512(6)
C20 H20E 0.9900
C20 H20F 0.9900
C21 C22 1.393(5)
C21 C26 1.405(6)
C22 C23 1.391(7)
C22 H22 0.9500
C23 C24 1.388(7)
C23 C034 1.507(6)
C24 C25 1.386(7)
C24 H24 0.9500
C25 C26 1.372(7)
C25 H25 0.9500
C26 H26 0.9500
C27 C28 1.531(5)
C28 C29 1.548(5)
C28 H28A 0.9900
C28 H28B 0.9900
C29 C30 1.524(6)
C29 H29C 0.9900
C29 H29D 0.9900
C30 C31 1.525(6)
C30 H30C 0.9900
C30 H30D 0.9900
C31 H31C 0.9900
C31 H31D 0.9900
F1' C02X 1.273(6)
F2' C02X 1.327(7)
F3' C02X 1.305(6)
O1' C4' 1.233(5)
O2' C6' 1.215(5)
O3' C13' 1.221(5)
O4' C18' 1.240(5)
O5' C27' 1.222(6)
N1' N2' 1.336(5)
N1' C1' 1.344(5)
N1' C31' 1.477(5)
N2' N3' 1.314(5)
N3' C2' 1.350(5)
N4' C4' 1.337(5)
N4' C3' 1.456(5)
N4' H4' 0.8800
N5' C6' 1.353(5)
N5' C5' 1.445(5)
N5' H5' 0.8800
N6' C13' 1.350(5)
N6' C7' 1.465(5)
N6' C12' 1.474(5)
N7' C18' 1.339(5)
N7' C14' 1.457(5)
N7' C17' 1.474(5)
N8' C27' 1.360(5)
N8' C19' 1.447(5)
N8' H8' 0.8800
C1' C2' 1.369(6)
C1' H1' 0.9500
C2' C3' 1.494(6)
C02X C23' 1.504(7)
C3' H3'A 0.9900
C3' H3'B 0.9900
C4' C5' 1.514(5)
C5' H5'A 0.9900
C5' H5'B 0.9900
C6' C7' 1.543(5)
C7' C8' 1.529(5)
C7' H7' 1.0000
C8' C9' 1.532(6)
C8' H8'A 0.9900
C8' H8'B 0.9900
C9' C11' 1.522(7)
C9' C10' 1.526(6)
C9' H9' 1.0000
C10' H10J 0.9800
C10' H10K 0.9800
C10' H10L 0.9800
C11' H11I 0.9800
C11' H11J 0.9800
C11' H11K 0.9800
C12' H12I 0.9800
C12' H12J 0.9800
C12' H12K 0.9800
C13' C14' 1.541(5)
C14' C15' 1.531(6)
C14' H14' 1.0000
C15' C16' 1.532(6)
C15' H15I 0.9900
C15' H15J 0.9900
C16' C17' 1.522(6)
C16' H16I 0.9900
C16' H16J 0.9900
C17' H17K 0.9900
C17' H17L 0.9900
C18' C19' 1.529(5)
C19' C20' 1.546(5)
C19' H19' 1.0000
C20' C21' 1.509(6)
C20' H20G 0.9900
C20' H20H 0.9900
C21' C26' 1.395(6)
C21' C22' 1.395(6)
C22' C23' 1.390(6)
C22' H22' 0.9500
C23' C24' 1.395(6)
C24' C25' 1.376(7)
C24' H24' 0.9500
C25' C26' 1.402(7)
C25' H25' 0.9500
C26' H26' 0.9500
C27' C28' 1.503(6)
C28' C29' 1.532(6)
C28' H28C 0.9900
C28' H28D 0.9900
C29' C30' 1.534(6)
C29' H29E 0.9900
C29' H29F 0.9900
C30' C31' 1.524(6)
C30' H30E 0.9900
C30' H30F 0.9900
C31' H31E 0.9900
C31' H31F 0.9900
F1A C27A 1.310(18)
F1AB C27B 1.42(4)
F1D C27D 1.258(8)
F2A C27A 1.45(2)
F2AB C27B 1.21(3)
F2D C27D 1.374(9)
F3A C27A 1.292(17)
F3AB C27B 1.30(3)
F3D C27D 1.325(8)
O1A C4A 1.234(5)
O1D C4D 1.234(5)
O2A C6A 1.208(5)
O2D C6D 1.207(6)
O3A C13A 1.215(5)
O3D C13D 1.225(6)
O4A C18A 1.239(5)
O4D C18D 1.233(5)
O5A C28A 1.221(6)
O5D C28D 1.232(5)
N1A N2A 1.340(5)
N1A C1A 1.354(5)
N1A C32A 1.473(5)
N1D N2D 1.341(5)
N1D C1D 1.343(5)
N1D C32D 1.482(5)
N2A N3A 1.311(5)
N2D N3D 1.310(5)
N3A C2A 1.359(5)
N3D C2D 1.361(5)
N4A C4A 1.341(5)
N4A C3A 1.460(5)
N4A H4A 0.8800
N4D C4D 1.327(5)
N4D C3D 1.447(5)
N4D H4D 0.8800
N5A C6A 1.337(5)
N5A C5A 1.458(5)
N5A H5A 0.8800
N5D C6D 1.345(6)
N5D C5D 1.449(6)
N5D H5D 0.8800
N6A C13A 1.336(6)
N6A C7A 1.470(5)
N6A C12A 1.471(5)
N6D C13D 1.348(6)
N6D C12D 1.457(6)
N6D C7D 1.468(6)
N7A C18A 1.335(5)
N7A C14A 1.465(5)
N7A C17A 1.467(5)
N7D C18D 1.341(6)
N7D C14D 1.458(6)
N7D C17D 1.477(6)
N8A C28A 1.352(5)
N8A C19A 1.450(5)
N8A H8A 0.8800
N8D C28D 1.336(5)
N8D C19D 1.454(5)
N8D H8D 0.8800
C1A C2A 1.377(6)
C1A H1A 0.9500
C1D C2D 1.370(6)
C1D H1D 0.9500
C2A C3A 1.501(5)
C2D C3D 1.505(5)
C3A H3AA 0.9900
C3A H3AB 0.9900
C3D H3DA 0.9900
C3D H3DB 0.9900
C4A C5A 1.508(6)
C4D C5D 1.530(6)
C5A H5AA 0.9900
C5A H5AB 0.9900
C5D H5DA 0.9900
C5D H5DB 0.9900
C6A C7A 1.551(5)
C6D C7D 1.566(7)
C7A C8A 1.528(6)
C7A H7A 1.0000
C7D C8D 1.534(7)
C7D H7D 1.0000
C8A C9A 1.550(6)
C8A H8AA 0.9900
C8A H8AB 0.9900
C8D C9D 1.561(11)
C8D H8DA 0.9900
C8D H8DB 0.9900
C9A C10A 1.498(7)
C9A C11A 1.532(7)
C9A H9A 1.0000
C9D C11D 1.504(13)
C9D C10D 1.557(11)
C9D H9D 1.0000
C10A H10D 0.9800
C10A H10E 0.9800
C10A H10F 0.9800
C10D H10M 0.9800
C10D H10N 0.9800
C10D H10O 0.9800
C11A H11C 0.9800
C11A H11D 0.9800
C11A H11E 0.9800
C11D H11L 0.9800
C11D H11M 0.9800
C11D H11N 0.9800
C12A H12C 0.9800
C12A H12D 0.9800
C12A H12E 0.9800
C12D H12L 0.9800
C12D H12M 0.9800
C12D H12N 0.9800
C13A C14A 1.551(5)
C13D C14D 1.557(6)
C14A C15A 1.536(6)
C14A H14G 1.0000
C14D C15D 1.527(7)
C14D H14H 1.0000
C15A C16A 1.470(8)
C15A H15E 0.9900
C15A H15F 0.9900
C15D C16D 1.532(7)
C15D H15K 0.9900
C15D H15L 0.9900
C16A C17A 1.498(6)
C16A H16E 0.9900
C16A H16F 0.9900
C16D C17D 1.518(8)
C16D H16K 0.9900
C16D H16L 0.9900
C17A H17G 0.9900
C17A H17H 0.9900
C17D H17M 0.9900
C17D H17N 0.9900
C18A C19A 1.524(6)
C18D C19D 1.527(6)
C19A C20A 1.547(6)
C19A H19A 1.0000
C19D C20D 1.543(6)
C19D H19D 1.0000
C20A C21B 1.411(15)
C20A C21A 1.579(7)
C20A H20A 0.9900
C20A H20B 0.9900
C20A H20C 0.9900
C20A H20D 0.9900
C20D C21D 1.509(7)
C20D H20I 0.9900
C20D H20J 0.9900
C21A C22A 1.3900
C21A C26A 1.3900
C22A C23A 1.3900
C22A H22A 0.9500
C23A C24A 1.3900
C23A H23A 0.9500
C24A C25A 1.3900
C24A H24A 0.9500
C25A C26A 1.3900
C25A C27A 1.399(14)
C26A H26A 0.9500
C21B C22B 1.3900
C21B C26B 1.3900
C22B C23B 1.3900
C22B H22B 0.9500
C23B C24B 1.3900
C23B H23B 0.9500
C24B C25B 1.3900
C24B H24B 0.9500
C25B C26B 1.3900
C25B C27B 1.52(3)
C26B H26B 0.9500
C21D C22D 1.384(7)
C21D C26D 1.403(6)
C22D C23D 1.395(7)
C22D H22D 0.9500
C23D C24D 1.373(7)
C23D C27D 1.529(8)
C24D C25D 1.394(8)
C24D H24D 0.9500
C25D C26D 1.388(8)
C25D H25D 0.9500
C26D H26D 0.9500
C28A C29A 1.508(6)
C28D C29D 1.511(6)
C29A C30A 1.533(6)
C29A H29A 0.9900
C29A H29B 0.9900
C29D C30D 1.537(5)
C29D H29G 0.9900
C29D H29H 0.9900
C30A C31A 1.519(6)
C30A H30A 0.9900
C30A H30B 0.9900
C30D C31D 1.520(6)
C30D H30G 0.9900
C30D H30H 0.9900
C31A C32A 1.525(6)
C31A H31A 0.9900
C31A H31B 0.9900
C31D C32D 1.503(6)
C31D H31G 0.9900
C31D H31H 0.9900
C32A H32A 0.9900
C32A H32B 0.9900
C32D H32C 0.9900
C32D H32D 0.9900
O1S C1S 1.406(7)
O1S H1S 0.8400
C1S H1SA 0.9800
C1S H1SB 0.9800
C1S H1SC 0.9800
O2S C3S 1.409(6)
O2S C4S 1.425(5)
C2S C3S 1.495(7)
C2S H2SA 0.9800
C2S H2SB 0.9800
C2S H2SC 0.9800
C3S H3SA 0.9900
C3S H3SB 0.9900
C4S C5S 1.482(7)
C4S H4SA 0.9900
C4S H4SB 0.9900
C5S H5SA 0.9800
C5S H5SB 0.9800
C5S H5SC 0.9800
O3S C8S 1.401(7)
O3S C7S 1.410(7)
C6S C7S 1.499(11)
C6S H6SA 0.9800
C6S H6SB 0.9800
C6S H6SC 0.9800
C7S H7SA 0.9900
C7S H7SB 0.9900
C8S C9S 1.492(9)
C8S H8SA 0.9900
C8S H8SB 0.9900
C9S H9SA 0.9800
C9S H9SB 0.9800
C9S H9SC 0.9800
O4S C11S 1.410(8)
O4S C12S 1.416(8)
C10S C11S 1.519(10)
C10S H10A 0.9800
C10S H10B 0.9800
C10S H10C 0.9800
C11S H11A 0.9900
C11S H11B 0.9900
C12S C13S 1.487(10)
C12S H12A 0.9900
C12S H12B 0.9900
C13S H13A 0.9800
C13S H13B 0.9800
C13S H13C 0.9800
O5S C15S 1.408(13)
O5S C16S 1.418(11)
O5S C16B 1.42(3)
O5S C15B 1.55(3)
C14B C15B 1.44(3)
C14B H14A 0.9800
C14B H14B 0.9800
C14B H14C 0.9800
C14S C15S 1.545(16)
C14S H14D 0.9800
C14S H14E 0.9800
C14S H14F 0.9800
C15B H15A 0.9900
C15B H15B 0.9900
C15S H15C 0.9900
C15S H15D 0.9900
C16B C17B 1.39(3)
C16B H16A 0.9900
C16B H16B 0.9900
C16S C17S 1.471(17)
C16S H16C 0.9900
C16S H16D 0.9900
C17B H17A 0.9800
C17B H17B 0.9800
C17B H17C 0.9800
C17S H17D 0.9800
C17S H17E 0.9800
C17S H17F 0.9800

loop_
_geom_hbond_atom_site_label_D
_geom_hbond_atom_site_label_H
_geom_hbond_atom_site_label_A
_geom_hbond_distance_DH
_geom_hbond_distance_HA
_geom_hbond_distance_DA
_geom_hbond_angle_DHA
_geom_hbond_site_symmetry_A
N4 H4 O1' 0.88 2.03 2.842(4) 153.1 .
N5 H5 O4 0.88 2.07 2.927(4) 166.0 .
N8 H8 N2A 0.88 2.31 3.151(5) 160.0 .
N4' H4' O1D 0.88 2.06 2.842(4) 147.5 1_556
N5' H5' O4' 0.88 2.13 2.988(4) 166.1 .
N8' H8' N2 0.88 2.32 3.184(5) 165.6 .
N4A H4A O1 0.88 2.03 2.808(4) 147.0 .
N4D H4D O1A 0.88 1.98 2.808(4) 156.0 .
N5A H5A O4A 0.88 2.10 2.975(4) 173.4 .
N5D H5D O4D 0.88 2.14 3.015(4) 173.3 .
N8A H8A N2D 0.88 2.32 3.164(4) 160.0 .
N8D H8D N2' 0.88 2.32 3.171(5) 162.9 1_554
O1S H1S O3A 0.84 2.02 2.774(5) 148.9 1_655
